data_7005307
loop_
_publ_author_name
'Price, Jason R.'
'Lan, Yanhua'
'Brooker, Sally'

_publ_section_title
;
 Pyridazine-bridged copper(I) complexes of bis-bidentate ligands:
 tetranuclear [2 x 2] grid versus dinuclear side-by-side architectures
 as a function of ligand substituents.
;
_journal_issue 18
_journal_name_full 'Dalton transactions (Cambridge, England : 2003)'
_journal_page_first 1807
_journal_page_last 1820
_journal_paper_doi 10.1039/B700503B
_journal_year 2007
_chemical_formula_sum 'C109 H110.3 Cu4 F24 N16 O0.65 P4'
_chemical_formula_weight 2478.22
_chemical_name_systematic
;
?
;
_space_group_IT_number 15
_symmetry_cell_setting monoclinic
_symmetry_space_group_name_Hall '-C 2yc'
_symmetry_space_group_name_H-M 'C 1 2/c 1'
_atom_sites_solution_hydrogens geom
_atom_sites_solution_primary direct
_atom_sites_solution_secondary difmap
_audit_creation_method SHELXL-97
_cell_angle_alpha 90.00
_cell_angle_beta 101.412(8)
_cell_angle_gamma 90.00
_cell_formula_units_Z 8
_cell_length_a 45.818(6)
_cell_length_b 16.454(2)
_cell_length_c 30.973(5)
_cell_measurement_temperature 89(2)
_cell_volume 22889(6)
_computing_structure_refinement 'SHELXL-97 (Sheldrick, 1997)'
_computing_structure_solution 'SHELXS-97 (Sheldrick, 1990)'
_diffrn_ambient_temperature 89(2)
_diffrn_measured_fraction_theta_full 0.997
_diffrn_measured_fraction_theta_max 0.997
_diffrn_measurement_device_type 'Bruker Kappa Apex II area detector'
_diffrn_measurement_method '\f and \w scans'
_diffrn_radiation_monochromator graphite
_diffrn_radiation_source 'fine-focus sealed tube'
_diffrn_radiation_type MoK\a
_diffrn_radiation_wavelength 0.71073
_diffrn_reflns_av_R_equivalents 0.1817
_diffrn_reflns_av_sigmaI/netI 0.0907
_diffrn_reflns_limit_h_max 43
_diffrn_reflns_limit_h_min -43
_diffrn_reflns_limit_k_max 15
_diffrn_reflns_limit_k_min -15
_diffrn_reflns_limit_l_max 29
_diffrn_reflns_limit_l_min -29
_diffrn_reflns_number 96561
_diffrn_reflns_theta_full 19.78
_diffrn_reflns_theta_max 19.78
_diffrn_reflns_theta_min 2.92
_exptl_absorpt_coefficient_mu 0.883
_exptl_absorpt_correction_T_max 1
_exptl_absorpt_correction_T_min 0.466
_exptl_absorpt_correction_type multi-scan
_exptl_absorpt_process_details 'SCALE (Bruker, 2004)'
_exptl_crystal_colour 'dark brown'
_exptl_crystal_density_diffrn 1.445
_exptl_crystal_density_method 'not measured'
_exptl_crystal_description plate
_exptl_crystal_F_000 10188
_exptl_crystal_size_max 0.24
_exptl_crystal_size_mid 0.06
_exptl_crystal_size_min 0.01
_refine_diff_density_max 1.269
_refine_diff_density_min -0.889
_refine_diff_density_rms 0.136
_refine_ls_extinction_method none
_refine_ls_goodness_of_fit_ref 1.041
_refine_ls_hydrogen_treatment constr
_refine_ls_matrix_type full
_refine_ls_number_parameters 1534
_refine_ls_number_reflns 10308
_refine_ls_number_restraints 2704
_refine_ls_restrained_S_all 0.996
_refine_ls_R_factor_all 0.1557
_refine_ls_R_factor_gt 0.0906
_refine_ls_shift/su_max 0.001
_refine_ls_shift/su_mean 0.000
_refine_ls_structure_factor_coef Fsqd
_refine_ls_weighting_details 'calc w=1/[\s^2^(Fo^2^)+(0.1180P)^2^+879.1896P] where P=(Fo^2^+2Fc^2^)/3'
_refine_ls_weighting_scheme calc
_refine_ls_wR_factor_gt 0.2246
_refine_ls_wR_factor_ref 0.2805
_reflns_number_gt 6248
_reflns_number_total 10308
_reflns_threshold_expression >2sigma(I)
_cod_data_source_file B700503B.txt
_cod_data_source_block jrp140
_cod_original_sg_symbol_H-M 'C 2/c'
_cod_original_formula_sum 'C109 H110.30 Cu4 F24 N16 O0.65 P4'
_cod_database_code 7005307

loop_
_symmetry_equiv_pos_as_xyz
'x, y, z'
'-x, y, -z+1/2'
'x+1/2, y+1/2, z'
'-x+1/2, y+1/2, -z+1/2'
'-x, -y, -z'
'x, -y, z-1/2'
'-x+1/2, -y+1/2, -z'
'x+1/2, -y+1/2, z-1/2'

loop_
_atom_site_label
_atom_site_type_symbol
_atom_site_fract_x
_atom_site_fract_y
_atom_site_fract_z
_atom_site_U_iso_or_equiv
_atom_site_adp_type
_atom_site_occupancy
_atom_site_symmetry_multiplicity
_atom_site_calc_flag
_atom_site_refinement_flags
_atom_site_disorder_assembly
_atom_site_disorder_group
Cu1 Cu 0.14639(3) 1.01273(10) 0.85975(6) 0.0280(5) Uani 1 1 d U . .
Cu2 Cu 0.12847(3) 1.17775(11) 0.93687(6) 0.0294(5) Uani 1 1 d U . .
Cu3 Cu 0.12835(3) 0.83357(11) 0.92798(6) 0.0302(5) Uani 1 1 d U . .
Cu4 Cu 0.12272(3) 0.99663(10) 1.01550(6) 0.0286(5) Uani 1 1 d U A .
N1 N 0.1741(2) 1.0677(6) 0.9086(3) 0.023(2) Uani 1 1 d U . .
N2 N 0.1683(2) 1.1251(6) 0.9357(3) 0.021(2) Uani 1 1 d U . .
N3 N 0.1853(2) 0.9538(6) 0.8523(4) 0.025(2) Uani 1 1 d U . .
N4 N 0.1541(2) 1.2422(7) 0.9882(4) 0.031(2) Uani 1 1 d U . .
N31 N 0.1615(2) 0.8886(7) 0.9719(4) 0.028(2) Uani 1 1 d U . .
N32 N 0.1600(2) 0.9461(7) 1.0018(4) 0.026(2) Uani 1 1 d U . .
N33 N 0.1642(2) 0.7728(7) 0.9110(4) 0.029(2) Uani 1 1 d U . .
N34 N 0.1531(2) 1.0558(7) 1.0630(4) 0.028(2) Uani 1 1 d U . .
N61 N 0.1063(2) 0.9648(7) 0.8604(4) 0.025(2) Uani 1 1 d U . .
N62 N 0.0999(2) 0.9042(7) 0.8850(4) 0.027(2) Uani 1 1 d U . .
N63 N 0.1218(2) 1.0865(7) 0.8124(4) 0.027(2) Uani 1 1 d U . .
N64 N 0.0887(3) 0.7773(7) 0.9341(4) 0.032(2) Uani 1 1 d U . .
N91 N 0.0922(2) 1.1089(7) 0.9436(4) 0.025(2) Uani 1 1 d U . .
N92 N 0.0902(2) 1.0487(7) 0.9711(4) 0.025(2) Uani 1 1 d U A .
N93 N 0.0982(2) 1.2322(7) 0.8866(4) 0.030(2) Uani 1 1 d U A .
N94 N 0.0874(3) 0.9259(7) 1.0265(4) 0.031(2) Uani 1 1 d U . .
C2 C 0.1904(3) 1.1569(8) 0.9664(4) 0.025(2) Uani 1 1 d U . .
C3 C 0.2200(3) 1.1310(8) 0.9719(4) 0.027(3) Uani 1 1 d U . .
H3A H 0.2351 1.1522 0.9946 0.032 Uiso 1 1 calc R . .
C4 C 0.2262(3) 1.0742(8) 0.9433(4) 0.026(3) Uani 1 1 d U . .
H4A H 0.2460 1.0556 0.9451 0.032 Uiso 1 1 calc R . .
C5 C 0.2030(3) 1.0427(8) 0.9109(4) 0.024(2) Uani 1 1 d U . .
C6 C 0.2076(3) 0.9836(8) 0.8805(4) 0.025(3) Uani 1 1 d U . .
H6A H 0.2272 0.9650 0.8805 0.030 Uiso 1 1 calc R . .
C8 C 0.1919(3) 0.8912(8) 0.8237(4) 0.027(2) Uani 1 1 d DU . .
C9 C 0.1768(3) 0.8851(8) 0.7801(4) 0.031(3) Uani 1 1 d DU . .
C10 C 0.1852(3) 0.8265(8) 0.7540(5) 0.034(3) Uani 1 1 d DU . .
H10A H 0.1746 0.8221 0.7244 0.040 Uiso 1 1 calc R . .
C11 C 0.2087(3) 0.7724(8) 0.7685(4) 0.037(3) Uani 1 1 d DU . .
C12 C 0.2229(3) 0.7773(8) 0.8123(4) 0.035(3) Uani 1 1 d DU . .
H12A H 0.2383 0.7401 0.8236 0.042 Uiso 1 1 calc R . .
C13 C 0.2148(3) 0.8353(8) 0.8391(5) 0.031(3) Uani 1 1 d DU . .
H13A H 0.2249 0.8379 0.8690 0.037 Uiso 1 1 calc R . .
C14 C 0.2185(4) 0.7108(9) 0.7383(5) 0.049(4) Uani 1 1 d DU . .
H14A H 0.2376 0.6872 0.7527 0.059 Uiso 1 1 calc R . .
H14B H 0.2208 0.7374 0.7109 0.059 Uiso 1 1 calc R . .
H14C H 0.2036 0.6676 0.7317 0.059 Uiso 1 1 calc R . .
C15 C 0.1512(3) 0.9423(8) 0.7617(5) 0.033(3) Uani 1 1 d DU . .
H15A H 0.1427 0.9270 0.7312 0.040 Uiso 1 1 calc R . .
H15B H 0.1587 0.9982 0.7624 0.040 Uiso 1 1 calc R . .
H15C H 0.1359 0.9384 0.7796 0.040 Uiso 1 1 calc R . .
C16 C 0.1815(3) 1.2200(8) 0.9942(4) 0.027(3) Uani 1 1 d U . .
H16A H 0.1959 1.2447 1.0167 0.032 Uiso 1 1 calc R . .
C18 C 0.1486(3) 1.3114(9) 1.0138(5) 0.041(3) Uani 1 1 d DU . .
C19 C 0.1233(3) 1.3167(9) 1.0318(5) 0.048(3) Uani 1 1 d DU . .
C20 C 0.1197(4) 1.3841(9) 1.0583(5) 0.050(3) Uani 1 1 d DU . .
H20A H 0.1028 1.3874 1.0719 0.060 Uiso 1 1 calc R . .
C21 C 0.1409(3) 1.4462(9) 1.0647(5) 0.055(3) Uani 1 1 d DU . .
C22 C 0.1650(4) 1.4442(10) 1.0444(5) 0.055(3) Uani 1 1 d DU . .
H22A H 0.1787 1.4882 1.0470 0.067 Uiso 1 1 calc R . .
C23 C 0.1687(4) 1.3769(9) 1.0205(5) 0.051(3) Uani 1 1 d DU . .
H23A H 0.1858 1.3740 1.0075 0.061 Uiso 1 1 calc R . .
C24 C 0.1366(4) 1.5175(10) 1.0949(6) 0.070(5) Uani 1 1 d DU . .
H24A H 0.1535 1.5196 1.1200 0.084 Uiso 1 1 calc R . .
H24B H 0.1181 1.5100 1.1057 0.084 Uiso 1 1 calc R . .
H24C H 0.1356 1.5685 1.0783 0.084 Uiso 1 1 calc R . .
C25 C 0.1010(3) 1.2509(9) 1.0243(5) 0.051(4) Uani 1 1 d DU . .
H25A H 0.1110 1.1986 1.0320 0.061 Uiso 1 1 calc R . .
H25B H 0.0911 1.2504 0.9932 0.061 Uiso 1 1 calc R . .
H25C H 0.0862 1.2600 1.0427 0.061 Uiso 1 1 calc R . .
C32 C 0.1847(3) 0.9727(8) 1.0298(4) 0.027(2) Uani 1 1 d U . .
C33 C 0.2127(3) 0.9415(8) 1.0259(5) 0.030(3) Uani 1 1 d U . .
H33A H 0.2303 0.9603 1.0450 0.036 Uiso 1 1 calc R . .
C34 C 0.2146(3) 0.8853(8) 0.9953(4) 0.029(3) Uani 1 1 d U . .
H34A H 0.2335 0.8649 0.9924 0.035 Uiso 1 1 calc R . .
C35 C 0.1890(3) 0.8567(8) 0.9680(4) 0.028(2) Uani 1 1 d U . .
C36 C 0.1888(3) 0.7963(8) 0.9355(4) 0.030(3) Uani 1 1 d U . .
H36A H 0.2071 0.7727 0.9317 0.036 Uiso 1 1 calc R . .
C38 C 0.1666(3) 0.7072(8) 0.8813(4) 0.030(2) Uani 1 1 d DU . .
C39 C 0.1492(3) 0.7067(8) 0.8388(4) 0.032(3) Uani 1 1 d DU . .
C40 C 0.1548(3) 0.6462(8) 0.8104(5) 0.034(3) Uani 1 1 d DU . .
H40A H 0.1444 0.6478 0.7807 0.041 Uiso 1 1 calc R . .
C41 C 0.1747(3) 0.5833(8) 0.8234(4) 0.034(3) Uani 1 1 d DU . .
C42 C 0.1895(3) 0.5823(9) 0.8668(4) 0.036(3) Uani 1 1 d DU . .
H42A H 0.2025 0.5384 0.8770 0.044 Uiso 1 1 calc R . .
C43 C 0.1860(3) 0.6419(8) 0.8953(5) 0.032(3) Uani 1 1 d DU . .
H43A H 0.1966 0.6397 0.9249 0.038 Uiso 1 1 calc R . .
C44 C 0.1806(4) 0.5195(9) 0.7907(5) 0.047(4) Uani 1 1 d DU . .
H44A H 0.1664 0.5261 0.7629 0.057 Uiso 1 1 calc R . .
H44B H 0.1784 0.4652 0.8027 0.057 Uiso 1 1 calc R . .
H44C H 0.2009 0.5260 0.7856 0.057 Uiso 1 1 calc R . .
C45 C 0.1265(3) 0.7711(8) 0.8229(5) 0.038(4) Uani 1 1 d DU . .
H45A H 0.1210 0.7690 0.7907 0.045 Uiso 1 1 calc R . .
H45B H 0.1349 0.8246 0.8321 0.045 Uiso 1 1 calc R . .
H45C H 0.1088 0.7617 0.8356 0.045 Uiso 1 1 calc R . .
C46 C 0.1800(3) 1.0315(8) 1.0608(4) 0.027(3) Uani 1 1 d U . .
H46A H 0.1966 1.0538 1.0805 0.032 Uiso 1 1 calc R . .
C48 C 0.1507(3) 1.1177(8) 1.0932(4) 0.032(2) Uani 1 1 d DU . .
C49 C 0.1266(3) 1.1180(8) 1.1153(4) 0.034(3) Uani 1 1 d DU . .
C50 C 0.1233(3) 1.1827(8) 1.1423(5) 0.038(3) Uani 1 1 d DU . .
H50A H 0.1073 1.1816 1.1576 0.045 Uiso 1 1 calc R . .
C51 C 0.1423(3) 1.2494(8) 1.1481(5) 0.040(3) Uani 1 1 d DU . .
C52 C 0.1665(3) 1.2475(9) 1.1265(4) 0.038(3) Uani 1 1 d DU . .
H52A H 0.1801 1.2916 1.1301 0.046 Uiso 1 1 calc R . .
C53 C 0.1708(3) 1.1830(8) 1.1000(4) 0.034(3) Uani 1 1 d DU . .
H53A H 0.1876 1.1828 1.0863 0.041 Uiso 1 1 calc R . .
C54 C 0.1369(4) 1.3202(9) 1.1762(5) 0.055(4) Uani 1 1 d DU . .
H54A H 0.1335 1.3002 1.2046 0.066 Uiso 1 1 calc R . .
H54B H 0.1194 1.3505 1.1612 0.066 Uiso 1 1 calc R . .
H54C H 0.1543 1.3560 1.1811 0.066 Uiso 1 1 calc R . .
C55 C 0.1051(3) 1.0480(8) 1.1104(5) 0.040(4) Uani 1 1 d DU . .
H55A H 0.0939 1.0497 1.1343 0.048 Uiso 1 1 calc R . .
H55B H 0.1161 0.9967 1.1118 0.048 Uiso 1 1 calc R . .
H55C H 0.0913 1.0520 1.0820 0.048 Uiso 1 1 calc R . .
C62 C 0.0710(3) 0.8784(9) 0.8813(5) 0.030(2) Uani 1 1 d U . .
C63 C 0.0476(3) 0.9152(9) 0.8515(5) 0.035(3) Uani 1 1 d U . .
H63A H 0.0277 0.8966 0.8489 0.042 Uiso 1 1 calc R . .
C64 C 0.0540(3) 0.9778(9) 0.8264(5) 0.035(3) Uani 1 1 d U . .
H64A H 0.0388 1.0038 0.8058 0.042 Uiso 1 1 calc R . .
C65 C 0.0841(3) 1.0036(8) 0.8318(4) 0.026(2) Uani 1 1 d U . .
C66 C 0.0936(3) 1.0678(8) 0.8052(4) 0.029(3) Uani 1 1 d U . .
H66A H 0.0796 1.0953 0.7833 0.034 Uiso 1 1 calc R . .
C68 C 0.1331(3) 1.1458(8) 0.7867(4) 0.027(2) Uani 1 1 d DU . .
C69 C 0.1244(3) 1.1541(8) 0.7416(4) 0.033(3) Uani 1 1 d DU . .
C70 C 0.1396(3) 1.2111(8) 0.7217(5) 0.037(3) Uani 1 1 d DU . .
H70A H 0.1350 1.2150 0.6904 0.044 Uiso 1 1 calc R . .
C71 C 0.1611(3) 1.2630(8) 0.7444(4) 0.037(3) Uani 1 1 d DU . .
C72 C 0.1686(3) 1.2542(8) 0.7891(4) 0.034(3) Uani 1 1 d DU . .
H72A H 0.1835 1.2884 0.8056 0.041 Uiso 1 1 calc R . .
C73 C 0.1552(3) 1.1969(8) 0.8100(5) 0.030(3) Uani 1 1 d DU . .
H73A H 0.1609 1.1914 0.8411 0.036 Uiso 1 1 calc R . .
C74 C 0.1765(4) 1.3235(10) 0.7193(5) 0.055(4) Uani 1 1 d DU . .
H74A H 0.1819 1.3721 0.7374 0.066 Uiso 1 1 calc R . .
H74B H 0.1630 1.3388 0.6919 0.066 Uiso 1 1 calc R . .
H74C H 0.1945 1.2987 0.7125 0.066 Uiso 1 1 calc R . .
C75 C 0.1018(3) 1.0999(9) 0.7131(5) 0.044(4) Uani 1 1 d DU . .
H75A H 0.1032 1.0449 0.7255 0.052 Uiso 1 1 calc R . .
H75B H 0.1058 1.0982 0.6832 0.052 Uiso 1 1 calc R . .
H75C H 0.0817 1.1215 0.7122 0.052 Uiso 1 1 calc R . .
C76 C 0.0667(3) 0.8104(9) 0.9074(5) 0.032(3) Uani 1 1 d U . .
H76A H 0.0473 0.7887 0.9052 0.039 Uiso 1 1 calc R . .
C78 C 0.0808(3) 0.7139(8) 0.9619(5) 0.033(2) Uani 1 1 d DU . .
C79 C 0.0975(3) 0.6426(8) 0.9705(5) 0.036(3) Uani 1 1 d DU . .
C80 C 0.0868(3) 0.5828(9) 0.9941(5) 0.039(3) Uani 1 1 d DU . .
H80A H 0.0969 0.5322 0.9980 0.047 Uiso 1 1 calc R . .
C81 C 0.0618(3) 0.5930(8) 1.0126(5) 0.044(3) Uani 1 1 d DU . .
C82 C 0.0469(3) 0.6667(8) 1.0060(5) 0.039(3) Uani 1 1 d DU . .
H82A H 0.0302 0.6760 1.0194 0.047 Uiso 1 1 calc R . .
C83 C 0.0557(3) 0.7254(9) 0.9808(5) 0.036(3) Uani 1 1 d DU . .
H83A H 0.0447 0.7748 0.9758 0.044 Uiso 1 1 calc R . .
C84 C 0.0510(4) 0.5246(9) 1.0381(5) 0.055(4) Uani 1 1 d DU . .
H84A H 0.0385 0.5468 1.0575 0.066 Uiso 1 1 calc R . .
H84B H 0.0682 0.4966 1.0558 0.066 Uiso 1 1 calc R . .
H84C H 0.0394 0.4860 1.0174 0.066 Uiso 1 1 calc R . .
C85 C 0.1249(3) 0.6280(9) 0.9505(5) 0.040(4) Uani 1 1 d DU . .
H85A H 0.1410 0.6646 0.9643 0.047 Uiso 1 1 calc R . .
H85B H 0.1200 0.6386 0.9188 0.047 Uiso 1 1 calc R . .
H85C H 0.1315 0.5715 0.9556 0.047 Uiso 1 1 calc R . .
C92 C 0.0634(3) 1.0127(8) 0.9707(5) 0.030(2) Uani 1 1 d U . .
C93 C 0.0380(3) 1.0382(9) 0.9419(5) 0.034(3) Uani 1 1 d U A .
H93A H 0.0195 1.0116 0.9416 0.041 Uiso 1 1 calc R . .
C94 C 0.0394(3) 1.1004(9) 0.9145(5) 0.034(3) Uani 1 1 d U . .
H94A H 0.0222 1.1194 0.8949 0.041 Uiso 1 1 calc R A .
C95 C 0.0679(3) 1.1372(8) 0.9156(5) 0.028(2) Uani 1 1 d U A .
C96 C 0.0719(3) 1.2026(8) 0.8871(4) 0.027(3) Uani 1 1 d U . .
H96A H 0.0550 1.2250 0.8680 0.033 Uiso 1 1 calc R A .
C98 C 0.0997(3) 1.2922(8) 0.8544(4) 0.033(2) Uani 1 1 d DU . .
C99 C 0.1184(3) 1.3604(8) 0.8629(4) 0.036(3) Uani 1 1 d DU A .
C100 C 0.1171(3) 1.4176(9) 0.8304(4) 0.041(3) Uani 1 1 d DU . .
H10B H 0.1289 1.4651 0.8368 0.049 Uiso 1 1 calc R A .
C101 C 0.0996(3) 1.4103(9) 0.7890(5) 0.048(3) Uani 1 1 d DU A .
C102 C 0.0824(3) 1.3413(8) 0.7806(5) 0.043(3) Uani 1 1 d DU . .
H10C H 0.0703 1.3340 0.7522 0.051 Uiso 1 1 calc R A .
C103 C 0.0821(3) 1.2828(9) 0.8120(4) 0.039(3) Uani 1 1 d DU A .
H10D H 0.0701 1.2358 0.8051 0.046 Uiso 1 1 calc R . .
C104 C 0.1004(4) 1.4732(10) 0.7542(5) 0.068(5) Uani 1 1 d DU . .
H10E H 0.1068 1.5254 0.7682 0.082 Uiso 1 1 calc R A .
H10F H 0.0805 1.4791 0.7358 0.082 Uiso 1 1 calc R . .
H10G H 0.1144 1.4563 0.7357 0.082 Uiso 1 1 calc R . .
C105 C 0.1371(3) 1.3735(10) 0.9076(4) 0.045(4) Uani 1 1 d DU . .
H10H H 0.1476 1.4254 0.9081 0.054 Uiso 1 1 calc R A .
H10I H 0.1516 1.3292 0.9144 0.054 Uiso 1 1 calc R . .
H10J H 0.1243 1.3744 0.9295 0.054 Uiso 1 1 calc R . .
C106 C 0.0632(3) 0.9485(8) 1.0011(5) 0.031(3) Uani 1 1 d U A .
H10K H 0.0450 0.9221 1.0027 0.038 Uiso 1 1 calc R . .
C108 C 0.0833(5) 0.8671(16) 1.0592(10) 0.033(3) Uani 0.65 1 d PDU A 1
C109 C 0.0601(5) 0.8727(15) 1.0821(7) 0.034(3) Uani 0.65 1 d PDU A 1
H10L H 0.0461 0.9157 1.0753 0.041 Uiso 0.65 1 calc PR A 1
C110 C 0.0569(5) 0.8180(11) 1.1141(7) 0.033(3) Uani 0.65 1 d PDU A 1
H11A H 0.0413 0.8254 1.1300 0.040 Uiso 0.65 1 calc PR A 1
C111 C 0.0759(5) 0.7516(12) 1.1240(8) 0.035(3) Uani 0.65 1 d PDU A 1
C112 C 0.0990(5) 0.7472(15) 1.1013(8) 0.035(3) Uani 0.65 1 d PDU A 1
H11B H 0.1119 0.7013 1.1060 0.042 Uiso 0.65 1 calc PR A 1
C113 C 0.1041(5) 0.8052(12) 1.0726(7) 0.034(3) Uani 0.65 1 d PDU A 1
C114 C 0.0715(5) 0.6875(13) 1.1567(7) 0.043(5) Uani 0.65 1 d PDU A 1
H11C H 0.0648 0.6369 1.1411 0.051 Uiso 0.65 1 calc PR A 1
H11D H 0.0564 0.7058 1.1730 0.051 Uiso 0.65 1 calc PR A 1
H11E H 0.0903 0.6779 1.1774 0.051 Uiso 0.65 1 calc PR A 1
C115 C 0.1302(5) 0.7949(14) 1.0491(8) 0.035(4) Uani 0.65 1 d PU A 1
H11F H 0.1230 0.8003 1.0172 0.042 Uiso 0.65 1 calc PR A 1
H11G H 0.1390 0.7411 1.0557 0.042 Uiso 0.65 1 calc PR A 1
H11H H 0.1451 0.8368 1.0592 0.042 Uiso 0.65 1 calc PR A 1
O170 O 0.0177(8) 0.983(2) 1.1514(11) 0.167(12) Uani 0.65 1 d PU B 1
H171 H 0.0097 0.9452 1.1642 0.200 Uiso 0.65 1 d P C 1
H172 H 0.0259 1.0236 1.1640 0.200 Uiso 0.65 1 d P D 1
C118 C 0.0913(10) 0.862(3) 1.0579(18) 0.033(3) Uani 0.35 1 d PDU A 2
C119 C 0.0706(9) 0.846(2) 1.0844(13) 0.035(3) Uani 0.35 1 d PDU A 2
C120 C 0.0758(9) 0.781(2) 1.1132(14) 0.035(3) Uani 0.35 1 d PDU A 2
H120 H 0.0628 0.7722 1.1332 0.042 Uiso 0.35 1 calc PR A 2
C121 C 0.0996(9) 0.728(2) 1.1139(14) 0.036(3) Uani 0.35 1 d PDU A 2
C122 C 0.1187(8) 0.736(2) 1.0848(12) 0.036(3) Uani 0.35 1 d PDU A 2
H122 H 0.1335 0.6972 1.0821 0.043 Uiso 0.35 1 calc PR A 2
C123 C 0.1147(10) 0.806(2) 1.0604(15) 0.034(4) Uani 0.35 1 d PDU A 2
H123 H 0.1292 0.8170 1.0432 0.041 Uiso 0.35 1 calc PR A 2
C124 C 0.1003(10) 0.657(2) 1.1457(13) 0.044(6) Uani 0.35 1 d PDU A 2
H12B H 0.1193 0.6572 1.1667 0.052 Uiso 0.35 1 calc PR A 2
H12C H 0.0980 0.6060 1.1293 0.052 Uiso 0.35 1 calc PR A 2
H12D H 0.0839 0.6631 1.1617 0.052 Uiso 0.35 1 calc PR A 2
C125 C 0.0488(9) 0.912(2) 1.0869(15) 0.039(6) Uani 0.35 1 d PDU A 2
H12E H 0.0547 0.9613 1.0727 0.047 Uiso 0.35 1 calc PR A 2
H12F H 0.0485 0.9242 1.1178 0.047 Uiso 0.35 1 calc PR A 2
H12G H 0.0289 0.8953 1.0718 0.047 Uiso 0.35 1 calc PR A 2
P1 P 0.26833(8) 1.1762(2) 1.09374(13) 0.0339(10) Uani 1 1 d DU . .
F11 F 0.24304(16) 1.2377(5) 1.0689(3) 0.045(2) Uani 1 1 d DU . .
F12 F 0.29276(18) 1.1146(5) 1.1174(3) 0.052(2) Uani 1 1 d DU . .
F13 F 0.28113(17) 1.1700(5) 1.0495(2) 0.042(2) Uani 1 1 d DU . .
F14 F 0.28983(16) 1.2519(5) 1.1092(3) 0.039(2) Uani 1 1 d DU . .
F15 F 0.25513(19) 1.1834(5) 1.1368(3) 0.051(2) Uani 1 1 d DU . .
F16 F 0.24675(17) 1.1025(5) 1.0772(3) 0.046(2) Uani 1 1 d DU . .
P2 P 0.21089(9) 0.6745(3) 1.05374(16) 0.0493(12) Uani 1 1 d U . .
F21 F 0.1916(2) 0.7559(6) 1.0470(3) 0.066(3) Uani 1 1 d U . .
F22 F 0.2311(2) 0.5944(6) 1.0616(3) 0.065(3) Uani 1 1 d U . .
F23 F 0.2051(2) 0.6670(6) 1.1019(3) 0.070(3) Uani 1 1 d U . .
F24 F 0.2395(2) 0.7291(6) 1.0714(3) 0.075(3) Uani 1 1 d U . .
F25 F 0.2175(2) 0.6849(6) 1.0054(3) 0.076(3) Uani 1 1 d U . .
F26 F 0.1821(2) 0.6226(7) 1.0360(4) 0.089(3) Uani 1 1 d U . .
P3 P 0.02279(11) 1.1491(3) 1.0484(2) 0.0691(14) Uani 1 1 d U . .
F31 F -0.0057(2) 1.1415(6) 1.0707(3) 0.073(3) Uani 1 1 d U . .
F32 F 0.0504(2) 1.1516(7) 1.0244(4) 0.084(3) Uani 1 1 d U . .
F33 F 0.0235(3) 1.0531(7) 1.0434(4) 0.102(3) Uani 1 1 d U . .
F34 F 0.0004(2) 1.1527(7) 1.0014(4) 0.091(3) Uani 1 1 d U . .
F35 F 0.0211(2) 1.2445(6) 1.0483(4) 0.085(3) Uani 1 1 d U . .
F36 F 0.0444(3) 1.1529(8) 1.0931(4) 0.104(3) Uani 1 1 d U . .
P4 P 0.0000 0.8352(5) 1.2500 0.081(2) Uani 1 2 d SU . .
F41 F -0.0167(2) 0.8366(7) 1.1993(4) 0.092(3) Uani 1 1 d U . .
F42 F -0.0316(3) 0.8368(9) 1.2643(5) 0.121(4) Uani 1 1 d U . .
F43 F 0.0000 0.7414(10) 1.2500 0.105(4) Uani 1 2 d SU . .
F44 F 0.0000 0.9311(11) 1.2500 0.118(5) Uani 1 2 d SU . .
P5 P 0.0522(3) 1.1375(7) 1.2267(4) 0.090(3) Uani 0.50 1 d PDU . .
F51 F 0.0658(5) 1.2239(11) 1.2199(7) 0.110(5) Uani 0.50 1 d PDU . .
F52 F 0.0382(5) 1.0501(11) 1.2308(8) 0.120(5) Uani 0.50 1 d PDU . .
F53 F 0.0806(4) 1.1125(13) 1.2593(7) 0.096(5) Uani 0.50 1 d PDU . .
F54 F 0.0351(5) 1.1714(14) 1.2630(7) 0.120(5) Uani 0.50 1 d PDU . .
F55 F 0.0244(4) 1.1567(15) 1.1901(7) 0.122(5) Uani 0.50 1 d PDU . .
F56 F 0.0686(5) 1.0983(14) 1.1928(7) 0.120(5) Uani 0.50 1 d PDU . .
C131 C 0.27949(18) 1.0409(6) 0.8538(3) 0.043(3) Uani 1 1 d GU . .
H13B H 0.2966 1.0335 0.8763 0.051 Uiso 1 1 calc R . .
C132 C 0.2617(2) 1.1092(5) 0.8541(3) 0.043(3) Uani 1 1 d GU . .
H13C H 0.2667 1.1485 0.8769 0.051 Uiso 1 1 calc R . .
C133 C 0.2366(2) 1.1201(5) 0.8212(3) 0.044(3) Uani 1 1 d GU . .
H13D H 0.2244 1.1668 0.8214 0.053 Uiso 1 1 calc R . .
C134 C 0.22929(18) 1.0626(6) 0.7879(3) 0.048(3) Uani 1 1 d GU . .
H13E H 0.2121 1.0700 0.7653 0.058 Uiso 1 1 calc R . .
C135 C 0.2471(2) 0.9943(6) 0.7876(3) 0.048(3) Uani 1 1 d GU . .
H13F H 0.2421 0.9550 0.7648 0.057 Uiso 1 1 calc R . .
C136 C 0.2722(2) 0.9834(5) 0.8205(3) 0.047(3) Uani 1 1 d GU . .
H13G H 0.2843 0.9367 0.8203 0.056 Uiso 1 1 calc R . .
C141 C 0.2696(2) 0.5892(7) 0.8577(4) 0.060(3) Uani 1 1 d GU . .
H14D H 0.2536 0.6155 0.8675 0.072 Uiso 1 1 calc R . .
C142 C 0.2661(2) 0.5105(7) 0.8412(4) 0.064(3) Uani 1 1 d GU . .
H14E H 0.2477 0.4829 0.8397 0.076 Uiso 1 1 calc R . .
C143 C 0.2895(3) 0.4721(5) 0.8270(4) 0.070(4) Uani 1 1 d GU . .
H14F H 0.2871 0.4183 0.8157 0.083 Uiso 1 1 calc R . .
C144 C 0.3164(2) 0.5124(7) 0.8292(4) 0.067(4) Uani 1 1 d GU . .
H14G H 0.3324 0.4862 0.8194 0.081 Uiso 1 1 calc R . .
C145 C 0.3199(2) 0.5911(7) 0.8456(4) 0.066(3) Uani 1 1 d GU . .
H14H H 0.3383 0.6187 0.8472 0.080 Uiso 1 1 calc R . .
C146 C 0.2965(3) 0.6296(5) 0.8599(4) 0.062(3) Uani 1 1 d GU . .
H14I H 0.2989 0.6834 0.8712 0.075 Uiso 1 1 calc R . .
C151 C 0.0305(3) 1.3289(8) 0.9470(4) 0.087(4) Uani 1 1 d GU . .
H15D H 0.0293 1.3060 0.9748 0.104 Uiso 1 1 calc R . .
C152 C 0.0531(3) 1.3835(9) 0.9437(4) 0.096(4) Uani 1 1 d GU . .
H15E H 0.0673 1.3980 0.9692 0.115 Uiso 1 1 calc R . .
C153 C 0.0548(3) 1.4170(8) 0.9031(5) 0.100(4) Uani 1 1 d GU . .
H153 H 0.0702 1.4544 0.9008 0.120 Uiso 1 1 calc R . .
C154 C 0.0339(4) 1.3959(9) 0.8658(4) 0.098(4) Uani 1 1 d GU . .
H15F H 0.0351 1.4188 0.8380 0.118 Uiso 1 1 calc R . .
C155 C 0.0113(3) 1.3413(9) 0.8691(4) 0.101(4) Uani 1 1 d GU . .
H15G H -0.0030 1.3269 0.8436 0.121 Uiso 1 1 calc R . .
C156 C 0.0096(3) 1.3078(8) 0.9097(5) 0.091(4) Uani 1 1 d GU . .
H15H H -0.0058 1.2705 0.9120 0.109 Uiso 1 1 calc R . .
C161 C -0.0492(10) 1.328(3) 1.1835(12) 0.149(10) Uani 0.50 1 d PGU . .
H16B H -0.0605 1.3169 1.2054 0.179 Uiso 0.50 1 calc PR . .
C162 C -0.0223(10) 1.288(2) 1.1846(12) 0.149(10) Uani 0.50 1 d PGU . .
H16C H -0.0152 1.2499 1.2072 0.178 Uiso 0.50 1 calc PR . .
C163 C -0.0056(7) 1.304(2) 1.1526(15) 0.149(10) Uani 0.50 1 d PGU . .
H16D H 0.0127 1.2773 1.1533 0.179 Uiso 0.50 1 calc PR . .
C164 C -0.0159(9) 1.361(3) 1.1195(12) 0.149(10) Uani 0.50 1 d PGU . .
H16E H -0.0046 1.3717 1.0976 0.178 Uiso 0.50 1 calc PR . .
C165 C -0.0428(10) 1.400(2) 1.1184(12) 0.148(10) Uani 0.50 1 d PGU . .
H16F H -0.0498 1.4387 1.0958 0.178 Uiso 0.50 1 calc PR . .
C166 C -0.0594(7) 1.384(2) 1.1504(15) 0.149(10) Uani 0.50 1 d PGU . .
H16G H -0.0778 1.4113 1.1497 0.179 Uiso 0.50 1 calc PR . .

loop_
_atom_site_aniso_label
_atom_site_aniso_U_11
_atom_site_aniso_U_22
_atom_site_aniso_U_33
_atom_site_aniso_U_23
_atom_site_aniso_U_13
_atom_site_aniso_U_12
Cu1 0.0052(9) 0.0369(11) 0.0409(10) -0.0005(8) 0.0019(7) 0.0009(8)
Cu2 0.0033(9) 0.0398(11) 0.0444(11) -0.0012(9) 0.0029(8) 0.0004(8)
Cu3 0.0056(9) 0.0387(11) 0.0460(11) -0.0019(9) 0.0048(8) 0.0028(8)
Cu4 0.0051(9) 0.0373(11) 0.0426(11) -0.0010(9) 0.0026(8) 0.0018(8)
N1 0.010(4) 0.026(5) 0.034(5) 0.000(4) 0.009(4) -0.002(4)
N2 0.008(4) 0.025(5) 0.030(5) 0.003(4) 0.007(4) -0.004(4)
N3 0.011(5) 0.031(5) 0.035(5) 0.002(4) 0.010(4) 0.001(4)
N4 0.013(4) 0.043(5) 0.035(5) 0.003(4) 0.001(4) 0.007(4)
N31 0.014(4) 0.035(5) 0.036(5) 0.000(4) 0.006(4) 0.004(4)
N32 0.013(4) 0.033(5) 0.032(5) 0.000(4) 0.004(4) -0.003(4)
N33 0.013(5) 0.038(5) 0.038(5) 0.000(4) 0.009(4) 0.002(4)
N34 0.018(5) 0.030(5) 0.037(5) 0.004(4) 0.006(4) 0.003(4)
N61 0.009(4) 0.030(5) 0.035(5) -0.002(4) -0.001(4) 0.003(4)
N62 0.010(4) 0.035(5) 0.034(5) -0.002(4) 0.004(4) 0.004(4)
N63 0.015(4) 0.031(5) 0.034(5) -0.002(4) 0.000(4) 0.002(4)
N64 0.021(5) 0.037(5) 0.040(5) -0.002(4) 0.008(4) 0.004(4)
N91 0.009(4) 0.030(5) 0.038(5) -0.001(4) 0.007(4) 0.003(4)
N92 0.011(4) 0.027(5) 0.038(5) -0.003(4) 0.005(4) 0.001(4)
N93 0.015(5) 0.032(5) 0.041(5) 0.000(4) 0.005(4) -0.002(4)
N94 0.024(4) 0.029(4) 0.039(4) -0.002(3) 0.006(4) -0.003(4)
C2 0.014(4) 0.030(5) 0.031(5) 0.002(4) 0.002(4) -0.004(4)
C3 0.012(4) 0.034(5) 0.034(5) 0.002(4) 0.003(4) -0.007(4)
C4 0.009(5) 0.036(5) 0.035(5) 0.005(4) 0.007(4) -0.002(4)
C5 0.011(4) 0.031(5) 0.032(5) 0.005(4) 0.005(4) 0.002(4)
C6 0.012(5) 0.032(5) 0.033(5) 0.005(4) 0.007(4) 0.002(4)
C8 0.014(5) 0.031(5) 0.037(4) 0.001(4) 0.011(4) 0.000(4)
C9 0.018(5) 0.037(5) 0.040(5) -0.002(4) 0.010(4) 0.001(4)
C10 0.023(5) 0.034(5) 0.042(5) -0.004(4) 0.003(4) 0.002(4)
C11 0.023(5) 0.043(5) 0.045(5) -0.003(5) 0.008(5) 0.007(4)
C12 0.017(5) 0.042(5) 0.047(5) -0.001(5) 0.008(4) 0.006(4)
C13 0.014(5) 0.036(5) 0.043(5) 0.000(4) 0.007(4) 0.001(4)
C14 0.043(7) 0.050(7) 0.054(7) -0.007(6) 0.007(6) 0.016(6)
C15 0.015(6) 0.042(7) 0.045(7) -0.002(6) 0.010(5) 0.003(5)
C16 0.011(5) 0.036(5) 0.032(5) 0.003(4) 0.004(4) -0.004(4)
C18 0.033(5) 0.050(5) 0.040(5) 0.000(4) 0.005(4) 0.010(4)
C19 0.040(5) 0.057(5) 0.046(5) 0.000(5) 0.006(4) 0.012(4)
C20 0.042(6) 0.060(5) 0.048(6) 0.000(5) 0.007(5) 0.015(5)
C21 0.048(6) 0.062(5) 0.052(6) 0.001(5) 0.006(5) 0.007(5)
C22 0.051(6) 0.058(6) 0.054(6) -0.003(5) 0.003(5) 0.003(5)
C23 0.048(6) 0.051(5) 0.049(6) -0.003(5) -0.002(5) 0.008(5)
C24 0.062(8) 0.076(7) 0.072(8) -0.008(6) 0.012(6) 0.005(7)
C25 0.040(7) 0.062(7) 0.056(8) -0.001(6) 0.018(6) 0.012(5)
C32 0.014(4) 0.032(5) 0.035(5) 0.004(4) 0.005(4) 0.000(4)
C33 0.011(4) 0.038(5) 0.040(5) 0.002(4) 0.004(4) -0.001(4)
C34 0.012(5) 0.038(5) 0.037(5) 0.006(4) 0.004(4) 0.006(4)
C35 0.015(4) 0.034(5) 0.036(5) 0.006(4) 0.003(4) 0.004(4)
C36 0.015(5) 0.040(5) 0.036(5) 0.002(4) 0.009(4) 0.005(4)
C38 0.018(5) 0.035(5) 0.039(4) 0.003(4) 0.011(4) -0.001(4)
C39 0.021(5) 0.037(5) 0.040(5) -0.002(4) 0.012(4) -0.002(4)
C40 0.022(5) 0.040(5) 0.042(5) -0.003(4) 0.012(5) -0.003(4)
C41 0.022(5) 0.036(5) 0.048(5) -0.005(4) 0.014(5) -0.002(4)
C42 0.024(5) 0.035(5) 0.051(5) -0.001(4) 0.012(5) 0.001(5)
C43 0.020(5) 0.037(5) 0.040(5) 0.001(4) 0.010(4) -0.001(4)
C44 0.042(7) 0.048(7) 0.052(7) -0.005(6) 0.006(6) 0.010(6)
C45 0.027(7) 0.043(7) 0.044(7) 0.000(6) 0.007(5) 0.003(5)
C46 0.015(5) 0.031(5) 0.036(5) 0.004(4) 0.007(4) -0.002(4)
C48 0.025(5) 0.034(5) 0.035(5) 0.000(4) 0.002(4) 0.003(4)
C49 0.024(5) 0.038(5) 0.038(5) 0.001(4) 0.003(4) 0.005(4)
C50 0.031(5) 0.039(5) 0.042(5) 0.001(4) 0.006(5) 0.008(4)
C51 0.035(5) 0.042(5) 0.043(5) -0.001(4) 0.006(4) 0.004(4)
C52 0.031(5) 0.039(5) 0.043(6) 0.001(4) 0.001(4) 0.000(5)
C53 0.024(5) 0.039(5) 0.038(5) 0.000(4) 0.002(4) -0.001(4)
C54 0.054(8) 0.052(7) 0.057(7) -0.012(6) 0.007(6) 0.004(6)
C55 0.029(7) 0.045(6) 0.048(7) -0.007(6) 0.014(6) 0.001(5)
C62 0.014(4) 0.037(5) 0.041(5) 0.001(4) 0.007(4) 0.001(4)
C63 0.015(5) 0.043(5) 0.046(5) 0.003(4) 0.002(4) -0.001(4)
C64 0.016(4) 0.041(5) 0.045(5) 0.002(4) 0.000(4) 0.003(4)
C65 0.013(4) 0.028(5) 0.035(5) -0.005(4) -0.004(4) 0.000(4)
C66 0.016(5) 0.031(5) 0.035(5) -0.001(4) -0.005(4) 0.003(4)
C68 0.017(5) 0.028(5) 0.035(4) 0.001(4) 0.002(4) 0.008(4)
C69 0.028(5) 0.034(5) 0.037(5) -0.001(4) 0.002(4) 0.006(4)
C70 0.034(5) 0.040(5) 0.036(5) 0.001(4) 0.006(4) 0.009(4)
C71 0.034(5) 0.038(5) 0.042(5) 0.005(5) 0.012(5) 0.003(4)
C72 0.025(5) 0.037(5) 0.041(5) -0.001(5) 0.006(5) 0.001(4)
C73 0.021(5) 0.031(5) 0.037(5) 0.002(4) 0.001(4) 0.002(4)
C74 0.052(8) 0.058(7) 0.056(7) 0.011(6) 0.015(6) -0.003(6)
C75 0.037(7) 0.047(7) 0.043(7) 0.001(6) -0.001(6) 0.001(5)
C76 0.017(5) 0.039(5) 0.042(5) 0.001(4) 0.009(4) 0.006(4)
C78 0.023(5) 0.036(5) 0.041(5) -0.002(4) 0.010(4) 0.003(4)
C79 0.026(5) 0.039(5) 0.047(5) 0.001(4) 0.014(4) 0.006(4)
C80 0.032(5) 0.042(5) 0.045(6) 0.002(5) 0.009(4) 0.004(5)
C81 0.036(5) 0.047(5) 0.049(5) 0.005(5) 0.012(4) 0.002(5)
C82 0.026(5) 0.045(5) 0.049(6) 0.000(5) 0.011(5) 0.002(4)
C83 0.025(5) 0.040(5) 0.045(6) -0.002(5) 0.009(4) 0.005(4)
C84 0.043(7) 0.060(7) 0.063(8) 0.017(6) 0.017(6) 0.000(6)
C85 0.025(6) 0.043(7) 0.054(7) 0.002(6) 0.016(5) 0.009(5)
C92 0.016(4) 0.031(5) 0.042(5) 0.001(4) 0.007(4) -0.002(4)
C93 0.017(5) 0.039(5) 0.048(5) 0.003(4) 0.007(4) -0.001(4)
C94 0.015(5) 0.040(5) 0.045(5) 0.004(4) 0.000(5) -0.005(4)
C95 0.011(4) 0.033(5) 0.041(5) 0.000(4) 0.003(4) -0.001(4)
C96 0.012(5) 0.029(5) 0.040(5) -0.004(4) 0.002(4) -0.002(4)
C98 0.021(5) 0.039(5) 0.043(5) 0.000(4) 0.015(4) 0.002(4)
C99 0.023(5) 0.042(5) 0.045(5) 0.004(4) 0.012(4) -0.004(4)
C100 0.029(6) 0.041(5) 0.051(5) 0.004(4) 0.005(5) -0.006(5)
C101 0.040(6) 0.049(5) 0.051(5) 0.005(5) 0.005(5) -0.004(5)
C102 0.036(6) 0.047(5) 0.043(5) -0.001(4) 0.005(5) -0.001(5)
C103 0.031(5) 0.042(5) 0.044(5) -0.002(4) 0.008(5) -0.002(5)
C104 0.070(8) 0.064(8) 0.067(7) 0.015(6) 0.003(7) -0.008(7)
C105 0.039(7) 0.046(7) 0.049(6) 0.002(6) 0.006(5) -0.006(6)
C106 0.020(5) 0.030(5) 0.042(5) -0.002(4) 0.002(4) -0.005(4)
C108 0.030(5) 0.031(5) 0.038(5) -0.001(4) 0.005(4) -0.001(4)
C109 0.031(5) 0.033(5) 0.039(5) -0.001(5) 0.007(4) 0.002(5)
C110 0.028(5) 0.034(5) 0.036(5) -0.003(4) 0.005(4) -0.002(4)
C111 0.031(5) 0.035(5) 0.037(5) 0.002(4) 0.004(4) -0.002(4)
C112 0.031(5) 0.035(5) 0.038(5) 0.001(4) 0.005(4) 0.001(4)
C113 0.030(5) 0.033(5) 0.038(5) 0.000(4) 0.005(4) -0.001(4)
C114 0.044(8) 0.039(7) 0.046(8) 0.006(6) 0.009(6) -0.003(7)
C115 0.028(7) 0.035(7) 0.040(7) 0.000(6) 0.004(6) 0.000(6)
O170 0.162(15) 0.170(15) 0.171(15) 0.000(9) 0.039(10) 0.013(10)
C118 0.030(5) 0.032(5) 0.037(5) -0.001(4) 0.005(4) -0.001(4)
C119 0.032(5) 0.035(5) 0.038(5) -0.001(4) 0.005(4) -0.001(4)
C120 0.032(5) 0.036(5) 0.037(5) -0.001(4) 0.005(4) -0.002(4)
C121 0.033(5) 0.036(5) 0.037(5) 0.000(5) 0.006(5) -0.001(5)
C122 0.033(5) 0.035(5) 0.038(5) -0.001(5) 0.005(4) 0.001(5)
C123 0.033(6) 0.033(5) 0.036(6) -0.001(5) 0.006(5) 0.000(5)
C124 0.043(9) 0.044(8) 0.043(9) 0.005(7) 0.006(7) 0.002(7)
C125 0.035(9) 0.040(8) 0.042(9) 0.001(8) 0.008(7) 0.002(7)
P1 0.017(2) 0.040(2) 0.044(2) 0.001(2) 0.0052(18) -0.0038(18)
F11 0.015(4) 0.058(5) 0.058(5) 0.002(4) -0.005(4) 0.007(4)
F12 0.034(4) 0.049(5) 0.068(5) 0.012(4) 0.000(4) 0.004(4)
F13 0.027(4) 0.053(5) 0.047(4) -0.005(4) 0.012(3) -0.009(4)
F14 0.017(4) 0.043(4) 0.053(5) 0.002(4) -0.004(3) -0.007(3)
F15 0.045(5) 0.061(5) 0.049(4) -0.003(4) 0.017(4) -0.015(4)
F16 0.028(4) 0.051(4) 0.062(5) -0.009(4) 0.014(4) -0.021(4)
P2 0.021(2) 0.059(3) 0.066(3) 0.012(2) 0.004(2) 0.010(2)
F21 0.051(5) 0.067(5) 0.081(6) 0.011(4) 0.017(4) 0.022(4)
F22 0.046(5) 0.069(5) 0.082(6) 0.013(4) 0.017(4) 0.029(4)
F23 0.063(6) 0.076(6) 0.078(5) 0.017(4) 0.031(4) 0.019(5)
F24 0.043(5) 0.081(5) 0.095(6) 0.015(5) 0.001(4) -0.014(4)
F25 0.071(6) 0.096(6) 0.063(4) 0.010(4) 0.015(4) 0.039(5)
F26 0.046(5) 0.087(6) 0.126(6) -0.010(5) -0.005(5) -0.004(4)
P3 0.032(3) 0.073(3) 0.106(4) 0.001(3) 0.024(2) 0.001(3)
F31 0.048(5) 0.079(6) 0.101(6) 0.010(5) 0.033(4) 0.006(4)
F32 0.048(5) 0.101(6) 0.111(6) -0.024(5) 0.035(5) -0.002(5)
F33 0.089(6) 0.081(5) 0.150(7) 0.000(5) 0.054(6) 0.011(5)
F34 0.059(5) 0.118(6) 0.097(5) -0.005(5) 0.017(4) 0.003(5)
F35 0.064(6) 0.076(5) 0.123(7) -0.003(5) 0.037(5) 0.000(4)
F36 0.072(6) 0.142(7) 0.099(5) 0.000(5) 0.020(4) 0.024(6)
P4 0.042(4) 0.071(4) 0.114(5) 0.000 -0.026(4) 0.000
F41 0.064(6) 0.090(6) 0.105(5) -0.009(5) -0.023(5) -0.010(5)
F42 0.078(6) 0.143(7) 0.136(7) -0.019(6) 0.008(6) 0.013(5)
F43 0.094(8) 0.080(5) 0.132(8) 0.000 0.001(7) 0.000
F44 0.121(8) 0.086(5) 0.126(8) 0.000 -0.031(7) 0.000
P5 0.076(5) 0.107(6) 0.087(5) 0.013(5) 0.018(4) -0.004(5)
F51 0.113(9) 0.105(7) 0.107(9) 0.011(7) 0.009(7) -0.001(6)
F52 0.115(9) 0.120(7) 0.122(9) -0.004(7) 0.016(7) -0.024(7)
F53 0.073(7) 0.095(8) 0.119(8) 0.018(7) 0.017(6) 0.000(6)
F54 0.115(9) 0.130(9) 0.119(8) 0.006(7) 0.033(7) 0.028(7)
F55 0.099(7) 0.144(9) 0.117(8) 0.005(7) 0.005(6) 0.000(7)
F56 0.120(9) 0.120(9) 0.126(8) -0.002(7) 0.038(7) 0.010(7)
C131 0.032(5) 0.052(6) 0.047(5) 0.002(5) 0.013(5) -0.004(5)
C132 0.036(6) 0.045(5) 0.050(6) 0.002(5) 0.014(5) -0.008(5)
C133 0.035(5) 0.049(6) 0.052(6) 0.006(5) 0.018(5) -0.004(5)
C134 0.038(6) 0.058(6) 0.050(6) 0.005(5) 0.011(5) -0.007(5)
C135 0.044(6) 0.051(6) 0.049(5) -0.002(5) 0.014(5) -0.009(5)
C136 0.038(5) 0.053(6) 0.054(6) 0.000(5) 0.019(5) 0.001(5)
C141 0.056(6) 0.064(6) 0.058(6) 0.013(5) 0.011(5) 0.009(5)
C142 0.060(6) 0.067(6) 0.061(6) 0.013(5) 0.004(5) -0.001(5)
C143 0.075(6) 0.071(6) 0.059(6) 0.003(5) 0.003(5) 0.010(5)
C144 0.067(6) 0.080(6) 0.057(6) 0.011(5) 0.017(5) 0.020(5)
C145 0.058(6) 0.078(6) 0.063(6) 0.019(5) 0.011(5) 0.000(5)
C146 0.064(6) 0.060(6) 0.060(6) 0.010(5) 0.006(5) 0.003(5)
C151 0.077(7) 0.089(7) 0.100(6) -0.005(6) 0.031(5) 0.009(5)
C152 0.089(7) 0.095(7) 0.109(6) -0.003(6) 0.031(6) 0.007(5)
C153 0.095(7) 0.098(7) 0.113(7) 0.002(6) 0.034(6) 0.014(6)
C154 0.095(7) 0.097(7) 0.107(6) 0.004(6) 0.031(6) 0.024(6)
C155 0.092(7) 0.103(7) 0.108(6) 0.002(6) 0.020(6) 0.023(5)
C156 0.080(7) 0.096(7) 0.101(7) -0.004(6) 0.027(6) 0.016(6)
C161 0.150(12) 0.147(12) 0.148(12) -0.003(6) 0.025(6) -0.004(7)
C162 0.148(12) 0.149(12) 0.148(12) -0.002(6) 0.026(6) -0.004(6)
C163 0.150(12) 0.149(12) 0.147(12) 0.000(6) 0.024(6) -0.005(6)
C164 0.151(12) 0.146(12) 0.146(12) -0.003(6) 0.024(6) -0.002(7)
C165 0.150(12) 0.146(12) 0.147(12) -0.004(6) 0.025(6) -0.004(6)
C166 0.151(12) 0.146(12) 0.148(12) -0.004(6) 0.025(6) -0.004(6)

loop_
_atom_type_symbol
_atom_type_description
_atom_type_scat_dispersion_real
_atom_type_scat_dispersion_imag
_atom_type_scat_source
C C 0.0033 0.0016 'International Tables Vol C Tables 4.2.6.8 and 6.1.1.4'
H H 0.0000 0.0000 'International Tables Vol C Tables 4.2.6.8 and 6.1.1.4'
N N 0.0061 0.0033 'International Tables Vol C Tables 4.2.6.8 and 6.1.1.4'
O O 0.0106 0.0060 'International Tables Vol C Tables 4.2.6.8 and 6.1.1.4'
F F 0.0171 0.0103 'International Tables Vol C Tables 4.2.6.8 and 6.1.1.4'
P P 0.1023 0.0942 'International Tables Vol C Tables 4.2.6.8 and 6.1.1.4'
Cu Cu 0.3201 1.2651 'International Tables Vol C Tables 4.2.6.8 and 6.1.1.4'

loop_
_geom_angle_atom_site_label_1
_geom_angle_atom_site_label_2
_geom_angle_atom_site_label_3
_geom_angle
_geom_angle_site_symmetry_1
_geom_angle_site_symmetry_3
_geom_angle_publ_flag
N1 Cu1 N61 128.2(4) . . y
N1 Cu1 N63 116.8(4) . . y
N61 Cu1 N63 82.3(4) . . y
N1 Cu1 N3 82.3(4) . . y
N61 Cu1 N3 128.7(4) . . y
N63 Cu1 N3 123.7(4) . . y
N2 Cu2 N91 121.0(4) . . y
N2 Cu2 N4 81.8(4) . . y
N91 Cu2 N4 123.5(4) . . y
N2 Cu2 N93 130.0(4) . . y
N91 Cu2 N93 83.0(4) . . y
N4 Cu2 N93 123.3(4) . . y
N62 Cu3 N31 118.7(4) . . y
N62 Cu3 N33 123.1(4) . . y
N31 Cu3 N33 82.0(4) . . y
N62 Cu3 N64 81.7(5) . . y
N31 Cu3 N64 133.3(4) . . y
N33 Cu3 N64 123.8(4) . . y
N92 Cu4 N32 125.1(4) . . y
N92 Cu4 N34 126.3(4) . . y
N32 Cu4 N34 82.2(4) . . y
N92 Cu4 N94 81.7(5) . . y
N32 Cu4 N94 121.6(4) . . y
N34 Cu4 N94 125.9(4) . . y
N2 N1 C5 119.3(11) . . ?
N2 N1 Cu1 129.1(8) . . ?
C5 N1 Cu1 111.5(9) . . ?
N1 N2 C2 120.6(11) . . ?
N1 N2 Cu2 127.5(8) . . ?
C2 N2 Cu2 111.9(9) . . ?
C6 N3 C8 117.0(11) . . ?
C6 N3 Cu1 109.0(9) . . ?
C8 N3 Cu1 134.0(8) . . ?
C16 N4 C18 114.7(12) . . ?
C16 N4 Cu2 110.8(9) . . ?
C18 N4 Cu2 133.9(9) . . ?
N32 N31 C35 120.1(11) . . ?
N32 N31 Cu3 130.0(8) . . ?
C35 N31 Cu3 109.9(9) . . ?
N31 N32 C32 121.4(11) . . ?
N31 N32 Cu4 126.9(8) . . ?
C32 N32 Cu4 111.5(9) . . ?
C36 N33 C38 115.5(11) . . ?
C36 N33 Cu3 110.6(9) . . ?
C38 N33 Cu3 133.6(9) . . ?
C46 N34 C48 117.0(11) . . ?
C46 N34 Cu4 109.3(9) . . ?
C48 N34 Cu4 133.6(9) . . ?
N62 N61 C65 120.3(11) . . ?
N62 N61 Cu1 127.6(8) . . ?
C65 N61 Cu1 112.1(9) . . ?
N61 N62 C62 120.2(11) . . ?
N61 N62 Cu3 128.5(8) . . ?
C62 N62 Cu3 111.2(9) . . ?
C66 N63 C68 121.7(11) . . ?
C66 N63 Cu1 111.6(9) . . ?
C68 N63 Cu1 126.5(8) . . ?
C76 N64 C78 115.5(12) . . ?
C76 N64 Cu3 109.9(10) . . ?
C78 N64 Cu3 134.6(9) . . ?
N92 N91 C95 121.3(11) . . ?
N92 N91 Cu2 129.6(8) . . ?
C95 N91 Cu2 109.0(9) . . ?
N91 N92 C92 119.8(11) . . ?
N91 N92 Cu4 128.8(8) . . ?
C92 N92 Cu4 111.4(9) . . ?
C96 N93 C98 116.3(11) . . ?
C96 N93 Cu2 108.2(9) . . ?
C98 N93 Cu2 135.4(9) . . ?
C106 N94 C118 128(2) . . ?
C106 N94 C108 114.2(14) . . ?
C118 N94 C108 15.4(17) . . ?
C106 N94 Cu4 110.2(10) . . ?
C118 N94 Cu4 122(2) . . ?
C108 N94 Cu4 135.0(13) . . ?
N2 C2 C3 122.6(13) . . ?
N2 C2 C16 115.7(12) . . ?
C3 C2 C16 121.6(12) . . ?
C4 C3 C2 116.9(13) . . ?
C4 C3 H3A 121.5 . . ?
C2 C3 H3A 121.5 . . ?
C3 C4 C5 119.7(13) . . ?
C3 C4 H4A 120.1 . . ?
C5 C4 H4A 120.1 . . ?
N1 C5 C6 116.4(12) . . ?
N1 C5 C4 120.6(12) . . ?
C6 C5 C4 122.9(12) . . ?
N3 C6 C5 120.7(12) . . ?
N3 C6 H6A 119.6 . . ?
C5 C6 H6A 119.6 . . ?
C9 C8 C13 118.5(12) . . ?
C9 C8 N3 121.8(11) . . ?
C13 C8 N3 119.6(11) . . ?
C10 C9 C8 118.8(12) . . ?
C10 C9 C15 120.2(12) . . ?
C8 C9 C15 121.1(11) . . ?
C9 C10 C11 123.2(13) . . ?
C9 C10 H10A 118.4 . . ?
C11 C10 H10A 118.4 . . ?
C12 C11 C10 117.4(12) . . ?
C12 C11 C14 120.4(12) . . ?
C10 C11 C14 122.2(12) . . ?
C13 C12 C11 120.4(13) . . ?
C13 C12 H12A 119.8 . . ?
C11 C12 H12A 119.8 . . ?
C12 C13 C8 121.6(13) . . ?
C12 C13 H13A 119.2 . . ?
C8 C13 H13A 119.2 . . ?
C11 C14 H14A 109.5 . . ?
C11 C14 H14B 109.5 . . ?
H14A C14 H14B 109.5 . . ?
C11 C14 H14C 109.5 . . ?
H14A C14 H14C 109.5 . . ?
H14B C14 H14C 109.5 . . ?
C9 C15 H15A 109.5 . . ?
C9 C15 H15B 109.5 . . ?
H15A C15 H15B 109.5 . . ?
C9 C15 H15C 109.5 . . ?
H15A C15 H15C 109.5 . . ?
H15B C15 H15C 109.5 . . ?
N4 C16 C2 119.7(12) . . ?
N4 C16 H16A 120.1 . . ?
C2 C16 H16A 120.1 . . ?
C19 C18 C23 118.1(14) . . ?
C19 C18 N4 121.6(13) . . ?
C23 C18 N4 120.3(13) . . ?
C18 C19 C20 119.2(14) . . ?
C18 C19 C25 119.9(13) . . ?
C20 C19 C25 120.9(13) . . ?
C21 C20 C19 120.0(14) . . ?
C21 C20 H20A 120.0 . . ?
C19 C20 H20A 120.0 . . ?
C22 C21 C20 121.2(15) . . ?
C22 C21 C24 120.4(15) . . ?
C20 C21 C24 118.4(14) . . ?
C23 C22 C21 117.8(16) . . ?
C23 C22 H22A 121.1 . . ?
C21 C22 H22A 121.1 . . ?
C22 C23 C18 123.6(16) . . ?
C22 C23 H23A 118.2 . . ?
C18 C23 H23A 118.2 . . ?
C21 C24 H24A 109.5 . . ?
C21 C24 H24B 109.5 . . ?
H24A C24 H24B 109.5 . . ?
C21 C24 H24C 109.5 . . ?
H24A C24 H24C 109.5 . . ?
H24B C24 H24C 109.5 . . ?
C19 C25 H25A 109.5 . . ?
C19 C25 H25B 109.5 . . ?
H25A C25 H25B 109.5 . . ?
C19 C25 H25C 109.5 . . ?
H25A C25 H25C 109.5 . . ?
H25B C25 H25C 109.5 . . ?
N32 C32 C33 119.2(13) . . ?
N32 C32 C46 115.8(12) . . ?
C33 C32 C46 125.0(13) . . ?
C34 C33 C32 119.9(13) . . ?
C34 C33 H33A 120.0 . . ?
C32 C33 H33A 120.0 . . ?
C33 C34 C35 120.2(13) . . ?
C33 C34 H34A 119.9 . . ?
C35 C34 H34A 119.9 . . ?
C34 C35 N31 119.3(13) . . ?
C34 C35 C36 123.9(13) . . ?
N31 C35 C36 116.9(12) . . ?
N33 C36 C35 120.6(13) . . ?
N33 C36 H36A 119.7 . . ?
C35 C36 H36A 119.7 . . ?
C39 C38 C43 119.5(12) . . ?
C39 C38 N33 120.3(11) . . ?
C43 C38 N33 120.2(11) . . ?
C40 C39 C38 117.4(12) . . ?
C40 C39 C45 120.2(12) . . ?
C38 C39 C45 122.3(12) . . ?
C39 C40 C41 123.1(13) . . ?
C39 C40 H40A 118.4 . . ?
C41 C40 H40A 118.4 . . ?
C42 C41 C40 117.3(12) . . ?
C42 C41 C44 121.5(12) . . ?
C40 C41 C44 121.2(12) . . ?
C43 C42 C41 122.0(14) . . ?
C43 C42 H42A 119.0 . . ?
C41 C42 H42A 119.0 . . ?
C42 C43 C38 120.2(13) . . ?
C42 C43 H43A 119.9 . . ?
C38 C43 H43A 119.9 . . ?
C41 C44 H44A 109.5 . . ?
C41 C44 H44B 109.5 . . ?
H44A C44 H44B 109.5 . . ?
C41 C44 H44C 109.5 . . ?
H44A C44 H44C 109.5 . . ?
H44B C44 H44C 109.5 . . ?
C39 C45 H45A 109.5 . . ?
C39 C45 H45B 109.5 . . ?
H45A C45 H45B 109.5 . . ?
C39 C45 H45C 109.5 . . ?
H45A C45 H45C 109.5 . . ?
H45B C45 H45C 109.5 . . ?
N34 C46 C32 121.1(13) . . ?
N34 C46 H46A 119.4 . . ?
C32 C46 H46A 119.4 . . ?
N34 C48 C53 121.5(12) . . ?
N34 C48 C49 120.0(11) . . ?
C53 C48 C49 118.5(12) . . ?
C50 C49 C48 119.2(12) . . ?
C50 C49 C55 120.3(12) . . ?
C48 C49 C55 120.6(12) . . ?
C49 C50 C51 123.2(13) . . ?
C49 C50 H50A 118.4 . . ?
C51 C50 H50A 118.4 . . ?
C50 C51 C52 116.9(13) . . ?
C50 C51 C54 121.1(13) . . ?
C52 C51 C54 121.9(13) . . ?
C53 C52 C51 121.4(13) . . ?
C53 C52 H52A 119.3 . . ?
C51 C52 H52A 119.3 . . ?
C52 C53 C48 120.8(13) . . ?
C52 C53 H53A 119.6 . . ?
C48 C53 H53A 119.6 . . ?
C51 C54 H54A 109.5 . . ?
C51 C54 H54B 109.5 . . ?
H54A C54 H54B 109.5 . . ?
C51 C54 H54C 109.5 . . ?
H54A C54 H54C 109.5 . . ?
H54B C54 H54C 109.5 . . ?
C49 C55 H55A 109.5 . . ?
C49 C55 H55B 109.5 . . ?
H55A C55 H55B 109.5 . . ?
C49 C55 H55C 109.5 . . ?
H55A C55 H55C 109.5 . . ?
H55B C55 H55C 109.5 . . ?
N62 C62 C63 121.2(13) . . ?
N62 C62 C76 115.8(12) . . ?
C63 C62 C76 122.8(13) . . ?
C64 C63 C62 118.7(14) . . ?
C64 C63 H63A 120.6 . . ?
C62 C63 H63A 120.6 . . ?
C63 C64 C65 118.4(13) . . ?
C63 C64 H64A 120.8 . . ?
C65 C64 H64A 120.8 . . ?
N61 C65 C64 121.0(13) . . ?
N61 C65 C66 115.9(12) . . ?
C64 C65 C66 122.9(12) . . ?
N63 C66 C65 118.1(12) . . ?
N63 C66 H66A 121.0 . . ?
C65 C66 H66A 121.0 . . ?
C69 C68 C73 119.7(12) . . ?
C69 C68 N63 124.8(12) . . ?
C73 C68 N63 115.5(11) . . ?
C70 C69 C68 116.7(12) . . ?
C70 C69 C75 119.2(12) . . ?
C68 C69 C75 123.9(12) . . ?
C69 C70 C71 124.1(13) . . ?
C69 C70 H70A 118.0 . . ?
C71 C70 H70A 118.0 . . ?
C72 C71 C70 117.5(12) . . ?
C72 C71 C74 122.5(13) . . ?
C70 C71 C74 120.0(12) . . ?
C73 C72 C71 120.7(13) . . ?
C73 C72 H72A 119.7 . . ?
C71 C72 H72A 119.7 . . ?
C72 C73 C68 121.3(13) . . ?
C72 C73 H73A 119.4 . . ?
C68 C73 H73A 119.4 . . ?
C71 C74 H74A 109.5 . . ?
C71 C74 H74B 109.5 . . ?
H74A C74 H74B 109.5 . . ?
C71 C74 H74C 109.5 . . ?
H74A C74 H74C 109.5 . . ?
H74B C74 H74C 109.5 . . ?
C69 C75 H75A 109.5 . . ?
C69 C75 H75B 109.5 . . ?
H75A C75 H75B 109.5 . . ?
C69 C75 H75C 109.5 . . ?
H75A C75 H75C 109.5 . . ?
H75B C75 H75C 109.5 . . ?
N64 C76 C62 121.3(14) . . ?
N64 C76 H76A 119.4 . . ?
C62 C76 H76A 119.4 . . ?
C79 C78 C83 119.7(13) . . ?
C79 C78 N64 122.0(11) . . ?
C83 C78 N64 118.3(11) . . ?
C80 C79 C78 117.7(12) . . ?
C80 C79 C85 120.9(12) . . ?
C78 C79 C85 121.1(12) . . ?
C79 C80 C81 122.9(13) . . ?
C79 C80 H80A 118.5 . . ?
C81 C80 H80A 118.5 . . ?
C80 C81 C82 117.9(13) . . ?
C80 C81 C84 120.4(13) . . ?
C82 C81 C84 121.7(13) . . ?
C83 C82 C81 121.0(13) . . ?
C83 C82 H82A 119.5 . . ?
C81 C82 H82A 119.5 . . ?
C82 C83 C78 120.4(13) . . ?
C82 C83 H83A 119.8 . . ?
C78 C83 H83A 119.8 . . ?
C81 C84 H84A 109.5 . . ?
C81 C84 H84B 109.5 . . ?
H84A C84 H84B 109.5 . . ?
C81 C84 H84C 109.5 . . ?
H84A C84 H84C 109.5 . . ?
H84B C84 H84C 109.5 . . ?
C79 C85 H85A 109.5 . . ?
C79 C85 H85B 109.5 . . ?
H85A C85 H85B 109.5 . . ?
C79 C85 H85C 109.5 . . ?
H85A C85 H85C 109.5 . . ?
H85B C85 H85C 109.5 . . ?
N92 C92 C93 121.2(13) . . ?
N92 C92 C106 116.4(12) . . ?
C93 C92 C106 122.4(13) . . ?
C94 C93 C92 119.8(14) . . ?
C94 C93 H93A 120.1 . . ?
C92 C93 H93A 120.1 . . ?
C93 C94 C95 117.9(13) . . ?
C93 C94 H94A 121.1 . . ?
C95 C94 H94A 121.1 . . ?
N91 C95 C96 117.9(12) . . ?
N91 C95 C94 120.0(13) . . ?
C96 C95 C94 122.1(13) . . ?
N93 C96 C95 121.4(13) . . ?
N93 C96 H96A 119.3 . . ?
C95 C96 H96A 119.3 . . ?
C103 C98 C99 118.5(13) . . ?
C103 C98 N93 118.9(12) . . ?
C99 C98 N93 122.6(12) . . ?
C100 C99 C98 118.4(12) . . ?
C100 C99 C105 121.0(12) . . ?
C98 C99 C105 120.3(12) . . ?
C99 C100 C101 123.8(14) . . ?
C99 C100 H10B 118.1 . . ?
C101 C100 H10B 118.1 . . ?
C100 C101 C102 117.0(13) . . ?
C100 C101 C104 121.2(13) . . ?
C102 C101 C104 121.8(13) . . ?
C103 C102 C101 121.9(14) . . ?
C103 C102 H10C 119.0 . . ?
C101 C102 H10C 119.0 . . ?
C102 C103 C98 120.2(14) . . ?
C102 C103 H10D 119.9 . . ?
C98 C103 H10D 119.9 . . ?
C101 C104 H10E 109.5 . . ?
C101 C104 H10F 109.5 . . ?
H10E C104 H10F 109.5 . . ?
C101 C104 H10G 109.5 . . ?
H10E C104 H10G 109.5 . . ?
H10F C104 H10G 109.5 . . ?
C99 C105 H10H 109.5 . . ?
C99 C105 H10I 109.5 . . ?
H10H C105 H10I 109.5 . . ?
C99 C105 H10J 109.5 . . ?
H10H C105 H10J 109.5 . . ?
H10I C105 H10J 109.5 . . ?
N94 C106 C92 120.2(13) . . ?
N94 C106 H10K 119.9 . . ?
C92 C106 H10K 119.9 . . ?
C109 C108 C113 116(2) . . ?
C109 C108 N94 122.1(17) . . ?
C113 C108 N94 121.5(17) . . ?
C110 C109 C108 122(2) . . ?
C110 C109 H10L 119.1 . . ?
C108 C109 H10L 119.1 . . ?
C109 C110 C111 121(2) . . ?
C109 C110 H11A 119.3 . . ?
C111 C110 H11A 119.3 . . ?
C112 C111 C110 116.0(18) . . ?
C112 C111 C114 121.6(18) . . ?
C110 C111 C114 122.3(18) . . ?
C113 C112 C111 123(2) . . ?
C113 C112 H11B 118.5 . . ?
C111 C112 H11B 118.5 . . ?
C112 C113 C108 121(2) . . ?
C112 C113 C115 119.2(18) . . ?
C108 C113 C115 119.3(18) . . ?
H171 O170 H172 124.2 . . ?
C119 C118 C123 116(4) . . ?
C119 C118 N94 123(3) . . ?
C123 C118 N94 121(3) . . ?
C120 C119 C118 119(3) . . ?
C120 C119 C125 124(3) . . ?
C118 C119 C125 115(3) . . ?
C119 C120 C121 122(3) . . ?
C119 C120 H120 119.0 . . ?
C121 C120 H120 119.0 . . ?
C122 C121 C120 121(3) . . ?
C122 C121 C124 125(3) . . ?
C120 C121 C124 114(3) . . ?
C123 C122 C121 115(4) . . ?
C123 C122 H122 122.7 . . ?
C121 C122 H122 122.7 . . ?
C122 C123 C118 127(4) . . ?
C122 C123 H123 116.5 . . ?
C118 C123 H123 116.5 . . ?
C121 C124 H12B 109.5 . . ?
C121 C124 H12C 109.5 . . ?
H12B C124 H12C 109.5 . . ?
C121 C124 H12D 109.5 . . ?
H12B C124 H12D 109.5 . . ?
H12C C124 H12D 109.5 . . ?
C119 C125 H12E 109.5 . . ?
C119 C125 H12F 109.5 . . ?
H12E C125 H12F 109.5 . . ?
C119 C125 H12G 109.5 . . ?
H12E C125 H12G 109.5 . . ?
H12F C125 H12G 109.5 . . ?
F15 P1 F12 90.7(5) . . ?
F15 P1 F16 90.7(5) . . ?
F12 P1 F16 90.0(5) . . ?
F15 P1 F13 178.7(5) . . ?
F12 P1 F13 90.6(5) . . ?
F16 P1 F13 89.1(4) . . ?
F15 P1 F14 90.2(5) . . ?
F12 P1 F14 91.3(4) . . ?
F16 P1 F14 178.4(5) . . ?
F13 P1 F14 89.9(4) . . ?
F15 P1 F11 89.8(5) . . ?
F12 P1 F11 178.9(5) . . ?
F16 P1 F11 89.0(5) . . ?
F13 P1 F11 89.0(4) . . ?
F14 P1 F11 89.7(4) . . ?
F23 P2 F26 90.0(6) . . ?
F23 P2 F24 90.0(6) . . ?
F26 P2 F24 178.5(6) . . ?
F23 P2 F25 178.0(7) . . ?
F26 P2 F25 91.9(7) . . ?
F24 P2 F25 88.1(6) . . ?
F23 P2 F21 89.9(5) . . ?
F26 P2 F21 90.3(6) . . ?
F24 P2 F21 88.2(6) . . ?
F25 P2 F21 89.4(5) . . ?
F23 P2 F22 89.5(5) . . ?
F26 P2 F22 91.5(6) . . ?
F24 P2 F22 90.0(6) . . ?
F25 P2 F22 91.1(5) . . ?
F21 P2 F22 178.0(7) . . ?
F36 P3 F35 89.1(7) . . ?
F36 P3 F33 96.1(8) . . ?
F35 P3 F33 174.4(8) . . ?
F36 P3 F32 89.4(7) . . ?
F35 P3 F32 90.9(6) . . ?
F33 P3 F32 87.0(6) . . ?
F36 P3 F31 92.9(7) . . ?
F35 P3 F31 92.1(6) . . ?
F33 P3 F31 89.8(6) . . ?
F32 P3 F31 176.3(7) . . ?
F36 P3 F34 175.6(8) . . ?
F35 P3 F34 86.6(7) . . ?
F33 P3 F34 88.2(7) . . ?
F32 P3 F34 89.9(7) . . ?
F31 P3 F34 88.0(6) . . ?
F43 P4 F44 180.000(17) . . ?
F43 P4 F42 91.0(6) . 2_557 ?
F44 P4 F42 89.0(6) . 2_557 ?
F43 P4 F42 91.0(6) . . ?
F44 P4 F42 89.0(6) . . ?
F42 P4 F42 178.1(12) 2_557 . ?
F43 P4 F41 90.8(5) . 2_557 ?
F44 P4 F41 89.2(5) . 2_557 ?
F42 P4 F41 89.3(7) 2_557 2_557 ?
F42 P4 F41 90.7(6) . 2_557 ?
F43 P4 F41 90.8(5) . . ?
F44 P4 F41 89.2(5) . . ?
F42 P4 F41 90.7(6) 2_557 . ?
F42 P4 F41 89.3(7) . . ?
F41 P4 F41 178.3(10) 2_557 . ?
F53 P5 F56 82.6(12) . . ?
F53 P5 F55 174.1(15) . . ?
F56 P5 F55 91.7(13) . . ?
F53 P5 F51 91.3(12) . . ?
F56 P5 F51 91.5(13) . . ?
F55 P5 F51 90.5(12) . . ?
F53 P5 F52 90.4(12) . . ?
F56 P5 F52 86.3(13) . . ?
F55 P5 F52 87.6(13) . . ?
F51 P5 F52 177.0(14) . . ?
F53 P5 F54 95.7(12) . . ?
F56 P5 F54 175.9(14) . . ?
F55 P5 F54 89.9(13) . . ?
F51 P5 F54 92.4(13) . . ?
F52 P5 F54 89.9(13) . . ?
C132 C131 C136 120.0 . . ?
C132 C131 H13B 120.0 . . ?
C136 C131 H13B 120.0 . . ?
C133 C132 C131 120.0 . . ?
C133 C132 H13C 120.0 . . ?
C131 C132 H13C 120.0 . . ?
C134 C133 C132 120.0 . . ?
C134 C133 H13D 120.0 . . ?
C132 C133 H13D 120.0 . . ?
C133 C134 C135 120.0 . . ?
C133 C134 H13E 120.0 . . ?
C135 C134 H13E 120.0 . . ?
C136 C135 C134 120.0 . . ?
C136 C135 H13F 120.0 . . ?
C134 C135 H13F 120.0 . . ?
C135 C136 C131 120.0 . . ?
C135 C136 H13G 120.0 . . ?
C131 C136 H13G 120.0 . . ?
C142 C141 C146 120.0 . . ?
C142 C141 H14D 120.0 . . ?
C146 C141 H14D 120.0 . . ?
C141 C142 C143 120.0 . . ?
C141 C142 H14E 120.0 . . ?
C143 C142 H14E 120.0 . . ?
C142 C143 C144 120.0 . . ?
C142 C143 H14F 120.0 . . ?
C144 C143 H14F 120.0 . . ?
C145 C144 C143 120.0 . . ?
C145 C144 H14G 120.0 . . ?
C143 C144 H14G 120.0 . . ?
C144 C145 C146 120.0 . . ?
C144 C145 H14H 120.0 . . ?
C146 C145 H14H 120.0 . . ?
C145 C146 C141 120.0 . . ?
C145 C146 H14I 120.0 . . ?
C141 C146 H14I 120.0 . . ?
C152 C151 C156 120.0 . . ?
C152 C151 H15D 120.0 . . ?
C156 C151 H15D 120.0 . . ?
C153 C152 C151 120.0 . . ?
C153 C152 H15E 120.0 . . ?
C151 C152 H15E 120.0 . . ?
C152 C153 C154 120.0 . . ?
C152 C153 H153 120.0 . . ?
C154 C153 H153 120.0 . . ?
C155 C154 C153 120.0 . . ?
C155 C154 H15F 120.0 . . ?
C153 C154 H15F 120.0 . . ?
C154 C155 C156 120.0 . . ?
C154 C155 H15G 120.0 . . ?
C156 C155 H15G 120.0 . . ?
C155 C156 C151 120.0 . . ?
C155 C156 H15H 120.0 . . ?
C151 C156 H15H 120.0 . . ?
C162 C161 C166 120.0 . . ?
C162 C161 H16B 120.0 . . ?
C166 C161 H16B 120.0 . . ?
C163 C162 C161 120.0 . . ?
C163 C162 H16C 120.0 . . ?
C161 C162 H16C 120.0 . . ?
C162 C163 C164 120.0 . . ?
C162 C163 H16D 120.0 . . ?
C164 C163 H16D 120.0 . . ?
C163 C164 C165 120.0 . . ?
C163 C164 H16E 120.0 . . ?
C165 C164 H16E 120.0 . . ?
C166 C165 C164 120.0 . . ?
C166 C165 H16F 120.0 . . ?
C164 C165 H16F 120.0 . . ?
C165 C166 C161 120.0 . . ?
C165 C166 H16G 120.0 . . ?
C161 C166 H16G 120.0 . . ?

loop_
_geom_bond_atom_site_label_1
_geom_bond_atom_site_label_2
_geom_bond_distance
_geom_bond_site_symmetry_2
_geom_bond_publ_flag
Cu1 N1 1.988(11) . y
Cu1 N61 2.004(11) . y
Cu1 N63 2.058(11) . y
Cu1 N3 2.081(10) . y
Cu2 N2 2.029(10) . y
Cu2 N91 2.056(11) . y
Cu2 N4 2.071(11) . y
Cu2 N93 2.074(11) . y
Cu3 N62 2.033(11) . y
Cu3 N31 2.040(11) . y
Cu3 N33 2.076(11) . y
Cu3 N64 2.079(11) . y
Cu4 N92 2.009(11) . y
Cu4 N32 2.018(11) . y
Cu4 N34 2.058(11) . y
Cu4 N94 2.076(11) . y
N1 N2 1.323(14) . ?
N1 C5 1.376(16) . ?
N2 C2 1.351(16) . ?
N3 C6 1.302(16) . ?
N3 C8 1.431(16) . ?
N4 C16 1.287(16) . ?
N4 C18 1.440(18) . ?
N31 N32 1.335(14) . ?
N31 C35 1.391(17) . ?
N32 C32 1.357(17) . ?
N33 C36 1.290(16) . ?
N33 C38 1.436(17) . ?
N34 C46 1.310(16) . ?
N34 C48 1.402(17) . ?
N61 N62 1.323(15) . ?
N61 C65 1.369(16) . ?
N62 C62 1.374(17) . ?
N63 C66 1.305(16) . ?
N63 C68 1.420(17) . ?
N64 C76 1.291(17) . ?
N64 C78 1.443(17) . ?
N91 N92 1.320(14) . ?
N91 C95 1.350(16) . ?
N92 C92 1.361(17) . ?
N93 C96 1.302(16) . ?
N93 C98 1.415(17) . ?
N94 C106 1.282(16) . ?
N94 C118 1.42(4) . ?
N94 C108 1.44(3) . ?
C2 C3 1.401(18) . ?
C2 C16 1.457(19) . ?
C3 C4 1.354(18) . ?
C3 H3A 0.9500 . ?
C4 C5 1.408(18) . ?
C4 H4A 0.9500 . ?
C5 C6 1.398(18) . ?
C6 H6A 0.9500 . ?
C8 C9 1.393(14) . ?
C8 C13 1.407(14) . ?
C9 C10 1.363(14) . ?
C9 C15 1.522(15) . ?
C10 C11 1.400(15) . ?
C10 H10A 0.9500 . ?
C11 C12 1.383(15) . ?
C11 C14 1.509(15) . ?
C12 C13 1.364(15) . ?
C12 H12A 0.9500 . ?
C13 H13A 0.9500 . ?
C14 H14A 0.9800 . ?
C14 H14B 0.9800 . ?
C14 H14C 0.9800 . ?
C15 H15A 0.9800 . ?
C15 H15B 0.9800 . ?
C15 H15C 0.9800 . ?
C16 H16A 0.9500 . ?
C18 C19 1.384(15) . ?
C18 C23 1.407(16) . ?
C19 C20 1.409(16) . ?
C19 C25 1.473(16) . ?
C20 C21 1.396(16) . ?
C20 H20A 0.9500 . ?
C21 C22 1.377(16) . ?
C21 C24 1.538(16) . ?
C22 C23 1.361(16) . ?
C22 H22A 0.9500 . ?
C23 H23A 0.9500 . ?
C24 H24A 0.9800 . ?
C24 H24B 0.9800 . ?
C24 H24C 0.9800 . ?
C25 H25A 0.9800 . ?
C25 H25B 0.9800 . ?
C25 H25C 0.9800 . ?
C32 C33 1.409(19) . ?
C32 C46 1.410(19) . ?
C33 C34 1.339(18) . ?
C33 H33A 0.9500 . ?
C34 C35 1.387(19) . ?
C34 H34A 0.9500 . ?
C35 C36 1.413(19) . ?
C36 H36A 0.9500 . ?
C38 C39 1.398(15) . ?
C38 C43 1.407(15) . ?
C39 C40 1.384(15) . ?
C39 C45 1.497(15) . ?
C40 C41 1.386(15) . ?
C40 H40A 0.9500 . ?
C41 C42 1.382(15) . ?
C41 C44 1.519(15) . ?
C42 C43 1.349(15) . ?
C42 H42A 0.9500 . ?
C43 H43A 0.9500 . ?
C44 H44A 0.9800 . ?
C44 H44B 0.9800 . ?
C44 H44C 0.9800 . ?
C45 H45A 0.9800 . ?
C45 H45B 0.9800 . ?
C45 H45C 0.9800 . ?
C46 H46A 0.9500 . ?
C48 C53 1.404(15) . ?
C48 C49 1.411(15) . ?
C49 C50 1.380(15) . ?
C49 C55 1.504(15) . ?
C50 C51 1.389(15) . ?
C50 H50A 0.9500 . ?
C51 C52 1.404(15) . ?
C51 C54 1.502(15) . ?
C52 C53 1.379(15) . ?
C52 H52A 0.9500 . ?
C53 H53A 0.9500 . ?
C54 H54A 0.9800 . ?
C54 H54B 0.9800 . ?
C54 H54C 0.9800 . ?
C55 H55A 0.9800 . ?
C55 H55B 0.9800 . ?
C55 H55C 0.9800 . ?
C62 C63 1.405(19) . ?
C62 C76 1.416(19) . ?
C63 C64 1.356(19) . ?
C63 H63A 0.9500 . ?
C64 C65 1.418(19) . ?
C64 H64A 0.9500 . ?
C65 C66 1.458(19) . ?
C66 H66A 0.9500 . ?
C68 C69 1.384(14) . ?
C68 C73 1.402(15) . ?
C69 C70 1.382(15) . ?
C69 C75 1.512(15) . ?
C70 C71 1.385(15) . ?
C70 H70A 0.9500 . ?
C71 C72 1.367(15) . ?
C71 C74 1.520(15) . ?
C72 C73 1.358(15) . ?
C72 H72A 0.9500 . ?
C73 H73A 0.9500 . ?
C74 H74A 0.9800 . ?
C74 H74B 0.9800 . ?
C74 H74C 0.9800 . ?
C75 H75A 0.9800 . ?
C75 H75B 0.9800 . ?
C75 H75C 0.9800 . ?
C76 H76A 0.9500 . ?
C78 C79 1.396(15) . ?
C78 C83 1.406(15) . ?
C79 C80 1.374(15) . ?
C79 C85 1.527(15) . ?
C80 C81 1.387(15) . ?
C80 H80A 0.9500 . ?
C81 C82 1.387(15) . ?
C81 C84 1.512(16) . ?
C82 C83 1.354(15) . ?
C82 H82A 0.9500 . ?
C83 H83A 0.9500 . ?
C84 H84A 0.9800 . ?
C84 H84B 0.9800 . ?
C84 H84C 0.9800 . ?
C85 H85A 0.9800 . ?
C85 H85B 0.9800 . ?
C85 H85C 0.9800 . ?
C92 C93 1.385(19) . ?
C92 C106 1.418(19) . ?
C93 C94 1.340(19) . ?
C93 H93A 0.9500 . ?
C94 C95 1.433(19) . ?
C94 H94A 0.9500 . ?
C95 C96 1.426(19) . ?
C96 H96A 0.9500 . ?
C98 C103 1.404(15) . ?
C98 C99 1.406(15) . ?
C99 C100 1.370(15) . ?
C99 C105 1.493(15) . ?
C100 C101 1.375(15) . ?
C100 H10B 0.9500 . ?
C101 C102 1.379(15) . ?
C101 C104 1.501(16) . ?
C102 C103 1.370(15) . ?
C102 H10C 0.9500 . ?
C103 H10D 0.9500 . ?
C104 H10E 0.9800 . ?
C104 H10F 0.9800 . ?
C104 H10G 0.9800 . ?
C105 H10H 0.9800 . ?
C105 H10I 0.9800 . ?
C105 H10J 0.9800 . ?
C106 H10K 0.9500 . ?
C108 C109 1.397(19) . ?
C108 C113 1.400(19) . ?
C109 C110 1.368(19) . ?
C109 H10L 0.9500 . ?
C110 C111 1.394(19) . ?
C110 H11A 0.9500 . ?
C111 C112 1.383(19) . ?
C111 C114 1.506(18) . ?
C112 C113 1.356(18) . ?
C112 H11B 0.9500 . ?
C113 C115 1.52(3) . ?
C114 H11C 0.9800 . ?
C114 H11D 0.9800 . ?
C114 H11E 0.9800 . ?
C115 H11F 0.9800 . ?
C115 H11G 0.9800 . ?
C115 H11H 0.9800 . ?
O170 H171 0.8579 . ?
O170 H172 0.8275 . ?
C118 C119 1.40(2) . ?
C118 C123 1.41(2) . ?
C119 C120 1.38(2) . ?
C119 C125 1.50(2) . ?
C120 C121 1.39(2) . ?
C120 H120 0.9500 . ?
C121 C122 1.38(2) . ?
C121 C124 1.52(2) . ?
C122 C123 1.36(2) . ?
C122 H122 0.9500 . ?
C123 H123 0.9500 . ?
C124 H12B 0.9800 . ?
C124 H12C 0.9800 . ?
C124 H12D 0.9800 . ?
C125 H12E 0.9800 . ?
C125 H12F 0.9800 . ?
C125 H12G 0.9800 . ?
P1 F15 1.573(9) . ?
P1 F12 1.578(9) . ?
P1 F16 1.584(8) . ?
P1 F13 1.596(8) . ?
P1 F14 1.602(8) . ?
P1 F11 1.615(8) . ?
P2 F23 1.570(10) . ?
P2 F26 1.577(11) . ?
P2 F24 1.593(11) . ?
P2 F25 1.594(11) . ?
P2 F21 1.595(10) . ?
P2 F22 1.602(10) . ?
P3 F36 1.536(13) . ?
P3 F35 1.572(12) . ?
P3 F33 1.589(13) . ?
P3 F32 1.590(11) . ?
P3 F31 1.599(11) . ?
P3 F34 1.606(12) . ?
P4 F43 1.543(18) . ?
P4 F44 1.579(19) . ?
P4 F42 1.595(14) 2_557 ?
P4 F42 1.595(14) . ?
P4 F41 1.604(11) 2_557 ?
P4 F41 1.604(11) . ?
P5 F53 1.538(16) . ?
P5 F56 1.548(16) . ?
P5 F55 1.561(16) . ?
P5 F51 1.584(16) . ?
P5 F52 1.589(16) . ?
P5 F54 1.593(16) . ?
C131 C132 1.3900 . ?
C131 C136 1.3900 . ?
C131 H13B 0.9500 . ?
C132 C133 1.3900 . ?
C132 H13C 0.9500 . ?
C133 C134 1.3900 . ?
C133 H13D 0.9500 . ?
C134 C135 1.3900 . ?
C134 H13E 0.9500 . ?
C135 C136 1.3900 . ?
C135 H13F 0.9500 . ?
C136 H13G 0.9500 . ?
C141 C142 1.3900 . ?
C141 C146 1.3900 . ?
C141 H14D 0.9500 . ?
C142 C143 1.3900 . ?
C142 H14E 0.9500 . ?
C143 C144 1.3900 . ?
C143 H14F 0.9500 . ?
C144 C145 1.3900 . ?
C144 H14G 0.9500 . ?
C145 C146 1.3900 . ?
C145 H14H 0.9500 . ?
C146 H14I 0.9500 . ?
C151 C152 1.3900 . ?
C151 C156 1.3900 . ?
C151 H15D 0.9500 . ?
C152 C153 1.3900 . ?
C152 H15E 0.9500 . ?
C153 C154 1.3900 . ?
C153 H153 0.9500 . ?
C154 C155 1.3900 . ?
C154 H15F 0.9500 . ?
C155 C156 1.3900 . ?
C155 H15G 0.9500 . ?
C156 H15H 0.9500 . ?
C161 C162 1.3900 . ?
C161 C166 1.3900 . ?
C161 H16B 0.9500 . ?
C162 C163 1.3900 . ?
C162 H16C 0.9500 . ?
C163 C164 1.3900 . ?
C163 H16D 0.9500 . ?
C164 C165 1.3900 . ?
C164 H16E 0.9500 . ?
C165 C166 1.3900 . ?
C165 H16F 0.9500 . ?
C166 H16G 0.9500 . ?

loop_
_geom_hbond_atom_site_label_D
_geom_hbond_atom_site_label_H
_geom_hbond_atom_site_label_A
_geom_hbond_distance_DH
_geom_hbond_distance_HA
_geom_hbond_distance_DA
_geom_hbond_angle_DHA
_geom_hbond_site_symmetry_A
O170 H171 F41 0.86 2.52 3.38(4) 176.9 .

loop_
_geom_torsion_atom_site_label_1
_geom_torsion_atom_site_label_2
_geom_torsion_atom_site_label_3
_geom_torsion_atom_site_label_4
_geom_torsion
_geom_torsion_site_symmetry_1
_geom_torsion_site_symmetry_2
_geom_torsion_site_symmetry_3
_geom_torsion_site_symmetry_4
_geom_torsion_publ_flag
N61 Cu1 N1 N2 -47.3(12) . . . . ?
N63 Cu1 N1 N2 54.6(11) . . . . ?
N3 Cu1 N1 N2 178.6(11) . . . . ?
N61 Cu1 N1 C5 136.6(8) . . . . ?
N63 Cu1 N1 C5 -121.5(9) . . . . ?
N3 Cu1 N1 C5 2.5(9) . . . . ?
C5 N1 N2 C2 -2.3(17) . . . . ?
Cu1 N1 N2 C2 -178.2(9) . . . . ?
C5 N1 N2 Cu2 176.0(9) . . . . ?
Cu1 N1 N2 Cu2 0.1(15) . . . . ?
N91 Cu2 N2 N1 56.4(11) . . . . ?
N4 Cu2 N2 N1 -179.3(10) . . . . ?
N93 Cu2 N2 N1 -52.3(12) . . . . ?
N91 Cu2 N2 C2 -125.2(9) . . . . ?
N4 Cu2 N2 C2 -0.9(9) . . . . ?
N93 Cu2 N2 C2 126.1(9) . . . . ?
N1 Cu1 N3 C6 -3.0(9) . . . . ?
N61 Cu1 N3 C6 -136.7(8) . . . . ?
N63 Cu1 N3 C6 114.1(9) . . . . ?
N1 Cu1 N3 C8 177.6(12) . . . . ?
N61 Cu1 N3 C8 43.9(13) . . . . ?
N63 Cu1 N3 C8 -65.2(13) . . . . ?
N2 Cu2 N4 C16 0.7(9) . . . . ?
N91 Cu2 N4 C16 122.6(9) . . . . ?
N93 Cu2 N4 C16 -132.3(9) . . . . ?
N2 Cu2 N4 C18 171.2(13) . . . . ?
N91 Cu2 N4 C18 -66.8(14) . . . . ?
N93 Cu2 N4 C18 38.3(14) . . . . ?
N62 Cu3 N31 N32 56.1(12) . . . . ?
N33 Cu3 N31 N32 179.6(11) . . . . ?
N64 Cu3 N31 N32 -50.6(13) . . . . ?
N62 Cu3 N31 C35 -124.6(9) . . . . ?
N33 Cu3 N31 C35 -1.1(9) . . . . ?
N64 Cu3 N31 C35 128.7(9) . . . . ?
C35 N31 N32 C32 -2.3(18) . . . . ?
Cu3 N31 N32 C32 176.9(9) . . . . ?
C35 N31 N32 Cu4 -176.5(9) . . . . ?
Cu3 N31 N32 Cu4 2.7(16) . . . . ?
N92 Cu4 N32 N31 -54.1(12) . . . . ?
N34 Cu4 N32 N31 176.5(11) . . . . ?
N94 Cu4 N32 N31 48.9(12) . . . . ?
N92 Cu4 N32 C32 131.2(9) . . . . ?
N34 Cu4 N32 C32 1.8(9) . . . . ?
N94 Cu4 N32 C32 -125.8(9) . . . . ?
N62 Cu3 N33 C36 120.4(9) . . . . ?
N31 Cu3 N33 C36 1.2(9) . . . . ?
N64 Cu3 N33 C36 -136.4(9) . . . . ?
N62 Cu3 N33 C38 -66.3(13) . . . . ?
N31 Cu3 N33 C38 174.6(12) . . . . ?
N64 Cu3 N33 C38 36.9(13) . . . . ?
N92 Cu4 N34 C46 -128.9(9) . . . . ?
N32 Cu4 N34 C46 -0.6(9) . . . . ?
N94 Cu4 N34 C46 122.9(9) . . . . ?
N92 Cu4 N34 C48 45.9(14) . . . . ?
N32 Cu4 N34 C48 174.2(12) . . . . ?
N94 Cu4 N34 C48 -62.2(13) . . . . ?
N1 Cu1 N61 N62 -62.0(12) . . . . ?
N63 Cu1 N61 N62 179.9(11) . . . . ?
N3 Cu1 N61 N62 52.3(12) . . . . ?
N1 Cu1 N61 C65 116.9(9) . . . . ?
N63 Cu1 N61 C65 -1.3(9) . . . . ?
N3 Cu1 N61 C65 -128.8(9) . . . . ?
C65 N61 N62 C62 1.3(18) . . . . ?
Cu1 N61 N62 C62 -179.8(9) . . . . ?
C65 N61 N62 Cu3 177.2(9) . . . . ?
Cu1 N61 N62 Cu3 -4.0(16) . . . . ?
N31 Cu3 N62 N61 46.9(12) . . . . ?
N33 Cu3 N62 N61 -52.7(12) . . . . ?
N64 Cu3 N62 N61 -177.9(11) . . . . ?
N31 Cu3 N62 C62 -136.9(9) . . . . ?
N33 Cu3 N62 C62 123.5(9) . . . . ?
N64 Cu3 N62 C62 -1.7(9) . . . . ?
N1 Cu1 N63 C66 -129.9(9) . . . . ?
N61 Cu1 N63 C66 -0.8(9) . . . . ?
N3 Cu1 N63 C66 131.1(9) . . . . ?
N1 Cu1 N63 C68 55.8(11) . . . . ?
N61 Cu1 N63 C68 -175.1(11) . . . . ?
N3 Cu1 N63 C68 -43.1(12) . . . . ?
N62 Cu3 N64 C76 3.0(9) . . . . ?
N31 Cu3 N64 C76 124.8(9) . . . . ?
N33 Cu3 N64 C76 -121.5(9) . . . . ?
N62 Cu3 N64 C78 -174.1(13) . . . . ?
N31 Cu3 N64 C78 -52.3(14) . . . . ?
N33 Cu3 N64 C78 61.4(13) . . . . ?
N2 Cu2 N91 N92 45.6(12) . . . . ?
N4 Cu2 N91 N92 -55.8(12) . . . . ?
N93 Cu2 N91 N92 178.6(11) . . . . ?
N2 Cu2 N91 C95 -137.6(8) . . . . ?
N4 Cu2 N91 C95 121.0(9) . . . . ?
N93 Cu2 N91 C95 -4.6(9) . . . . ?
C95 N91 N92 C92 1.7(18) . . . . ?
Cu2 N91 N92 C92 178.1(9) . . . . ?
C95 N91 N92 Cu4 -179.8(9) . . . . ?
Cu2 N91 N92 Cu4 -3.4(16) . . . . ?
N32 Cu4 N92 N91 -56.2(12) . . . . ?
N34 Cu4 N92 N91 51.9(12) . . . . ?
N94 Cu4 N92 N91 -179.2(11) . . . . ?
N32 Cu4 N92 C92 122.4(9) . . . . ?
N34 Cu4 N92 C92 -129.6(9) . . . . ?
N94 Cu4 N92 C92 -0.6(9) . . . . ?
N2 Cu2 N93 C96 131.0(9) . . . . ?
N91 Cu2 N93 C96 5.9(9) . . . . ?
N4 Cu2 N93 C96 -119.9(9) . . . . ?
N2 Cu2 N93 C98 -50.6(14) . . . . ?
N91 Cu2 N93 C98 -175.7(13) . . . . ?
N4 Cu2 N93 C98 58.5(14) . . . . ?
N92 Cu4 N94 C106 -0.2(9) . . . . ?
N32 Cu4 N94 C106 -126.5(9) . . . . ?
N34 Cu4 N94 C106 129.1(9) . . . . ?
N92 Cu4 N94 C118 179(3) . . . . ?
N32 Cu4 N94 C118 53(3) . . . . ?
N34 Cu4 N94 C118 -51(3) . . . . ?
N92 Cu4 N94 C108 -169.9(19) . . . . ?
N32 Cu4 N94 C108 63.8(19) . . . . ?
N34 Cu4 N94 C108 -41(2) . . . . ?
N1 N2 C2 C3 -1.0(19) . . . . ?
Cu2 N2 C2 C3 -179.5(10) . . . . ?
N1 N2 C2 C16 179.6(11) . . . . ?
Cu2 N2 C2 C16 1.1(14) . . . . ?
N2 C2 C3 C4 3(2) . . . . ?
C16 C2 C3 C4 -177.6(12) . . . . ?
C2 C3 C4 C5 -1.7(19) . . . . ?
N2 N1 C5 C6 -178.2(11) . . . . ?
Cu1 N1 C5 C6 -1.7(14) . . . . ?
N2 N1 C5 C4 3.5(18) . . . . ?
Cu1 N1 C5 C4 -179.9(10) . . . . ?
C3 C4 C5 N1 -1(2) . . . . ?
C3 C4 C5 C6 -179.6(13) . . . . ?
C8 N3 C6 C5 -177.4(11) . . . . ?
Cu1 N3 C6 C5 3.1(15) . . . . ?
N1 C5 C6 N3 -1.1(19) . . . . ?
C4 C5 C6 N3 177.1(12) . . . . ?
C6 N3 C8 C9 -143.8(13) . . . . ?
Cu1 N3 C8 C9 35.5(19) . . . . ?
C6 N3 C8 C13 34.2(17) . . . . ?
Cu1 N3 C8 C13 -146.5(10) . . . . ?
C13 C8 C9 C10 -1(2) . . . . ?
N3 C8 C9 C10 176.7(12) . . . . ?
C13 C8 C9 C15 178.4(12) . . . . ?
N3 C8 C9 C15 -4(2) . . . . ?
C8 C9 C10 C11 -1(2) . . . . ?
C15 C9 C10 C11 179.3(13) . . . . ?
C9 C10 C11 C12 3(2) . . . . ?
C9 C10 C11 C14 -176.9(14) . . . . ?
C10 C11 C12 C13 -3(2) . . . . ?
C14 C11 C12 C13 177.2(14) . . . . ?
C11 C12 C13 C8 0(2) . . . . ?
C9 C8 C13 C12 2(2) . . . . ?
N3 C8 C13 C12 -176.5(12) . . . . ?
C18 N4 C16 C2 -172.8(12) . . . . ?
Cu2 N4 C16 C2 -0.3(15) . . . . ?
N2 C2 C16 N4 -0.5(19) . . . . ?
C3 C2 C16 N4 -180.0(13) . . . . ?
C16 N4 C18 C19 -142.3(14) . . . . ?
Cu2 N4 C18 C19 47(2) . . . . ?
C16 N4 C18 C23 39.1(19) . . . . ?
Cu2 N4 C18 C23 -131.3(13) . . . . ?
C23 C18 C19 C20 -4(2) . . . . ?
N4 C18 C19 C20 177.1(13) . . . . ?
C23 C18 C19 C25 177.8(14) . . . . ?
N4 C18 C19 C25 -1(2) . . . . ?
C18 C19 C20 C21 3(2) . . . . ?
C25 C19 C20 C21 -179.4(15) . . . . ?
C19 C20 C21 C22 2(3) . . . . ?
C19 C20 C21 C24 -178.3(15) . . . . ?
C20 C21 C22 C23 -5(2) . . . . ?
C24 C21 C22 C23 175.6(15) . . . . ?
C21 C22 C23 C18 3(2) . . . . ?
C19 C18 C23 C22 2(2) . . . . ?
N4 C18 C23 C22 -179.7(14) . . . . ?
N31 N32 C32 C33 2.8(19) . . . . ?
Cu4 N32 C32 C33 177.8(10) . . . . ?
N31 N32 C32 C46 -177.7(11) . . . . ?
Cu4 N32 C32 C46 -2.7(15) . . . . ?
N32 C32 C33 C34 -1(2) . . . . ?
C46 C32 C33 C34 179.5(13) . . . . ?
C32 C33 C34 C35 -1(2) . . . . ?
C33 C34 C35 N31 2(2) . . . . ?
C33 C34 C35 C36 -178.6(13) . . . . ?
N32 N31 C35 C34 0.1(19) . . . . ?
Cu3 N31 C35 C34 -179.3(10) . . . . ?
N32 N31 C35 C36 -179.7(11) . . . . ?
Cu3 N31 C35 C36 0.9(15) . . . . ?
C38 N33 C36 C35 -175.8(12) . . . . ?
Cu3 N33 C36 C35 -1.1(16) . . . . ?
C34 C35 C36 N33 -179.6(13) . . . . ?
N31 C35 C36 N33 0(2) . . . . ?
C36 N33 C38 C39 -141.4(13) . . . . ?
Cu3 N33 C38 C39 45.5(18) . . . . ?
C36 N33 C38 C43 40.3(18) . . . . ?
Cu3 N33 C38 C43 -132.8(12) . . . . ?
C43 C38 C39 C40 -8(2) . . . . ?
N33 C38 C39 C40 173.7(12) . . . . ?
C43 C38 C39 C45 175.4(13) . . . . ?
N33 C38 C39 C45 -3(2) . . . . ?
C38 C39 C40 C41 6(2) . . . . ?
C45 C39 C40 C41 -177.8(13) . . . . ?
C39 C40 C41 C42 0(2) . . . . ?
C39 C40 C41 C44 -178.4(14) . . . . ?
C40 C41 C42 C43 -3(2) . . . . ?
C44 C41 C42 C43 175.2(14) . . . . ?
C41 C42 C43 C38 1(2) . . . . ?
C39 C38 C43 C42 5(2) . . . . ?
N33 C38 C43 C42 -176.5(13) . . . . ?
C48 N34 C46 C32 -176.5(12) . . . . ?
Cu4 N34 C46 C32 -0.7(15) . . . . ?
N32 C32 C46 N34 2.4(19) . . . . ?
C33 C32 C46 N34 -178.2(13) . . . . ?
C46 N34 C48 C53 38.9(18) . . . . ?
Cu4 N34 C48 C53 -135.6(12) . . . . ?
C46 N34 C48 C49 -145.2(13) . . . . ?
Cu4 N34 C48 C49 40.3(19) . . . . ?
N34 C48 C49 C50 -174.9(13) . . . . ?
C53 C48 C49 C50 1(2) . . . . ?
N34 C48 C49 C55 6(2) . . . . ?
C53 C48 C49 C55 -177.7(13) . . . . ?
C48 C49 C50 C51 1(2) . . . . ?
C55 C49 C50 C51 -179.7(14) . . . . ?
C49 C50 C51 C52 -3(2) . . . . ?
C49 C50 C51 C54 177.2(14) . . . . ?
C50 C51 C52 C53 1(2) . . . . ?
C54 C51 C52 C53 -178.6(14) . . . . ?
C51 C52 C53 C48 1(2) . . . . ?
N34 C48 C53 C52 173.4(13) . . . . ?
C49 C48 C53 C52 -3(2) . . . . ?
N61 N62 C62 C63 0(2) . . . . ?
Cu3 N62 C62 C63 -176.2(11) . . . . ?
N61 N62 C62 C76 176.8(12) . . . . ?
Cu3 N62 C62 C76 0.3(15) . . . . ?
N62 C62 C63 C64 -1(2) . . . . ?
C76 C62 C63 C64 -177.0(14) . . . . ?
C62 C63 C64 C65 0(2) . . . . ?
N62 N61 C65 C64 -2.5(19) . . . . ?
Cu1 N61 C65 C64 178.5(10) . . . . ?
N62 N61 C65 C66 -178.0(11) . . . . ?
Cu1 N61 C65 C66 3.0(14) . . . . ?
C63 C64 C65 N61 2(2) . . . . ?
C63 C64 C65 C66 177.2(13) . . . . ?
C68 N63 C66 C65 177.2(11) . . . . ?
Cu1 N63 C66 C65 2.7(15) . . . . ?
N61 C65 C66 N63 -3.9(18) . . . . ?
C64 C65 C66 N63 -179.3(13) . . . . ?
C66 N63 C68 C69 -41(2) . . . . ?
Cu1 N63 C68 C69 132.7(12) . . . . ?
C66 N63 C68 C73 140.6(13) . . . . ?
Cu1 N63 C68 C73 -45.7(16) . . . . ?
C73 C68 C69 C70 3(2) . . . . ?
N63 C68 C69 C70 -175.0(12) . . . . ?
C73 C68 C69 C75 177.3(13) . . . . ?
N63 C68 C69 C75 -1(2) . . . . ?
C68 C69 C70 C71 -5(2) . . . . ?
C75 C69 C70 C71 -179.0(14) . . . . ?
C69 C70 C71 C72 3(2) . . . . ?
C69 C70 C71 C74 179.9(14) . . . . ?
C70 C71 C72 C73 -1(2) . . . . ?
C74 C71 C72 C73 -177.1(14) . . . . ?
C71 C72 C73 C68 0(2) . . . . ?
C69 C68 C73 C72 -1(2) . . . . ?
N63 C68 C73 C72 177.5(12) . . . . ?
C78 N64 C76 C62 173.9(12) . . . . ?
Cu3 N64 C76 C62 -3.8(16) . . . . ?
N62 C62 C76 N64 3(2) . . . . ?
C63 C62 C76 N64 179.0(13) . . . . ?
C76 N64 C78 C79 138.9(14) . . . . ?
Cu3 N64 C78 C79 -44(2) . . . . ?
C76 N64 C78 C83 -41.4(18) . . . . ?
Cu3 N64 C78 C83 135.6(12) . . . . ?
C83 C78 C79 C80 6(2) . . . . ?
N64 C78 C79 C80 -174.4(13) . . . . ?
C83 C78 C79 C85 180.0(13) . . . . ?
N64 C78 C79 C85 0(2) . . . . ?
C78 C79 C80 C81 -5(2) . . . . ?
C85 C79 C80 C81 -179.5(14) . . . . ?
C79 C80 C81 C82 1(2) . . . . ?
C79 C80 C81 C84 179.6(15) . . . . ?
C80 C81 C82 C83 3(2) . . . . ?
C84 C81 C82 C83 -175.7(15) . . . . ?
C81 C82 C83 C78 -2(2) . . . . ?
C79 C78 C83 C82 -2(2) . . . . ?
N64 C78 C83 C82 178.0(13) . . . . ?
N91 N92 C92 C93 0(2) . . . . ?
Cu4 N92 C92 C93 -178.9(11) . . . . ?
N91 N92 C92 C106 180.0(11) . . . . ?
Cu4 N92 C92 C106 1.2(15) . . . . ?
N92 C92 C93 C94 -1(2) . . . . ?
C106 C92 C93 C94 178.5(13) . . . . ?
C92 C93 C94 C95 1(2) . . . . ?
N92 N91 C95 C96 179.8(11) . . . . ?
Cu2 N91 C95 C96 2.7(15) . . . . ?
N92 N91 C95 C94 -1.8(19) . . . . ?
Cu2 N91 C95 C94 -178.8(11) . . . . ?
C93 C94 C95 N91 0(2) . . . . ?
C93 C94 C95 C96 178.6(13) . . . . ?
C98 N93 C96 C95 174.9(12) . . . . ?
Cu2 N93 C96 C95 -6.4(16) . . . . ?
N91 C95 C96 N93 3(2) . . . . ?
C94 C95 C96 N93 -175.7(13) . . . . ?
C96 N93 C98 C103 -39.8(18) . . . . ?
Cu2 N93 C98 C103 141.9(12) . . . . ?
C96 N93 C98 C99 141.3(14) . . . . ?
Cu2 N93 C98 C99 -37(2) . . . . ?
C103 C98 C99 C100 5(2) . . . . ?
N93 C98 C99 C100 -176.4(13) . . . . ?
C103 C98 C99 C105 179.2(14) . . . . ?
N93 C98 C99 C105 -2(2) . . . . ?
C98 C99 C100 C101 -4(2) . . . . ?
C105 C99 C100 C101 -178.0(15) . . . . ?
C99 C100 C101 C102 1(2) . . . . ?
C99 C100 C101 C104 -176.9(16) . . . . ?
C100 C101 C102 C103 1(2) . . . . ?
C104 C101 C102 C103 178.5(16) . . . . ?
C101 C102 C103 C98 0(2) . . . . ?
C99 C98 C103 C102 -3(2) . . . . ?
N93 C98 C103 C102 177.8(13) . . . . ?
C118 N94 C106 C92 -178(3) . . . . ?
C108 N94 C106 C92 173.0(17) . . . . ?
Cu4 N94 C106 C92 1.0(16) . . . . ?
N92 C92 C106 N94 -2(2) . . . . ?
C93 C92 C106 N94 178.6(13) . . . . ?
C106 N94 C108 C109 -41(3) . . . . ?
C118 N94 C108 C109 165(16) . . . . ?
Cu4 N94 C108 C109 128(2) . . . . ?
C106 N94 C108 C113 145(2) . . . . ?
C118 N94 C108 C113 -9(12) . . . . ?
Cu4 N94 C108 C113 -46(4) . . . . ?
C113 C108 C109 C110 -4(4) . . . . ?
N94 C108 C109 C110 -178(2) . . . . ?
C108 C109 C110 C111 -3(4) . . . . ?
C109 C110 C111 C112 3(4) . . . . ?
C109 C110 C111 C114 -175(2) . . . . ?
C110 C111 C112 C113 3(4) . . . . ?
C114 C111 C112 C113 -178(3) . . . . ?
C111 C112 C113 C108 -10(4) . . . . ?
C111 C112 C113 C115 180(2) . . . . ?
C109 C108 C113 C112 10(4) . . . . ?
N94 C108 C113 C112 -176(3) . . . . ?
C109 C108 C113 C115 180(2) . . . . ?
N94 C108 C113 C115 -6(4) . . . . ?
C106 N94 C118 C119 -39(7) . . . . ?
C108 N94 C118 C119 -8(10) . . . . ?
Cu4 N94 C118 C119 142(4) . . . . ?
C106 N94 C118 C123 133(4) . . . . ?
C108 N94 C118 C123 164(19) . . . . ?
Cu4 N94 C118 C123 -46(6) . . . . ?
C123 C118 C119 C120 5(8) . . . . ?
N94 C118 C119 C120 178(5) . . . . ?
C123 C118 C119 C125 171(5) . . . . ?
N94 C118 C119 C125 -16(7) . . . . ?
C118 C119 C120 C121 -6(8) . . . . ?
C125 C119 C120 C121 -170(5) . . . . ?
C119 C120 C121 C122 -1(8) . . . . ?
C119 C120 C121 C124 -176(4) . . . . ?
C120 C121 C122 C123 8(7) . . . . ?
C124 C121 C122 C123 -178(5) . . . . ?
C121 C122 C123 C118 -8(7) . . . . ?
C119 C118 C123 C122 2(8) . . . . ?
N94 C118 C123 C122 -171(5) . . . . ?
C136 C131 C132 C133 0.0 . . . . ?
C131 C132 C133 C134 0.0 . . . . ?
C132 C133 C134 C135 0.0 . . . . ?
C133 C134 C135 C136 0.0 . . . . ?
C134 C135 C136 C131 0.0 . . . . ?
C132 C131 C136 C135 0.0 . . . . ?
C146 C141 C142 C143 0.0 . . . . ?
C141 C142 C143 C144 0.0 . . . . ?
C142 C143 C144 C145 0.0 . . . . ?
C143 C144 C145 C146 0.0 . . . . ?
C144 C145 C146 C141 0.0 . . . . ?
C142 C141 C146 C145 0.0 . . . . ?
C156 C151 C152 C153 0.0 . . . . ?
C151 C152 C153 C154 0.0 . . . . ?
C152 C153 C154 C155 0.0 . . . . ?
C153 C154 C155 C156 0.0 . . . . ?
C154 C155 C156 C151 0.0 . . . . ?
C152 C151 C156 C155 0.0 . . . . ?
C166 C161 C162 C163 0.0 . . . . ?
C161 C162 C163 C164 0.0 . . . . ?
C162 C163 C164 C165 0.0 . . . . ?
C163 C164 C165 C166 0.0 . . . . ?
C164 C165 C166 C161 0.0 . . . . ?
C162 C161 C166 C165 0.0 . . . . ?
